data_7713558
loop_
_publ_author_name
'Lin, Xin'
'Yu, Yinghua'
'Chen, Guang-Hui'
'Li, Qiao-Hong'
'Zhang, Lei'
'Zhang, Jian'

_publ_section_title
;
 Ligands dependent structural diversity and optimizable CO2 chemical
 fixation activities of Cu-doped polyoxo-titanium clusters
;
_journal_name_full 'Dalton Transactions'
_journal_paper_doi 10.1039/D3DT01718D
_journal_year 2023
_chemical_formula_moiety 'C70 H150 Cu3 O57 Ti16'
_chemical_formula_sum 'C70 H150 Cu3 O57 Ti16'
_chemical_formula_weight 2860.91
_space_group_crystal_system monoclinic
_space_group_IT_number 14
_space_group_name_Hall '-P 2ybc'
_space_group_name_H-M_alt 'P 1 21/c 1'
_atom_sites_solution_hydrogens geom
_atom_sites_solution_primary dual
_audit_creation_date 2023-05-04
_audit_creation_method
;
Olex2 1.2
(compiled 2018.05.29 svn.r3508 for OlexSys, GUI svn.r5506)
;
_audit_update_record
;
2023-05-22 deposited with the CCDC.	2023-07-17 downloaded from the CCDC.
;
_cell_angle_alpha 90
_cell_angle_beta 94.1550(15)
_cell_angle_gamma 90
_cell_formula_units_Z 8
_cell_length_a 16.0885(4)
_cell_length_b 44.2441(8)
_cell_length_c 33.1200(4)
_cell_measurement_reflns_used 45362
_cell_measurement_temperature 100.0(2)
_cell_measurement_theta_max 60.0920
_cell_measurement_theta_min 2.3010
_cell_volume 23513.6(8)
_computing_cell_refinement 'CrysAlisPro 1.171.41.93a (Rigaku OD, 2020)'
_computing_data_collection 'CrysAlisPro 1.171.41.93a (Rigaku OD, 2020)'
_computing_data_reduction 'CrysAlisPro 1.171.41.93a (Rigaku OD, 2020)'
_computing_molecular_graphics 'Olex2 (Dolomanov et al., 2009)'
_computing_publication_material 'Olex2 (Dolomanov et al., 2009)'
_computing_structure_refinement 'ShelXL (Sheldrick, 2015)'
_computing_structure_solution 'ShelXT (Sheldrick, 2015)'
_diffrn_ambient_environment N~2~
_diffrn_ambient_temperature 100.0(2)
_diffrn_detector 'Hybrid Pixel Array Detector'
_diffrn_detector_area_resol_mean 10.0000
_diffrn_detector_type HyPix
_diffrn_measured_fraction_theta_full 1.000
_diffrn_measured_fraction_theta_max 1.000
_diffrn_measurement_details
;
List of Runs (angles in degrees, time in seconds):

  # Type    Start    End  Width  t~exp~   \w     \q     \k     \f   Frames
#--------------------------------------------------------------------------
  1  \w      2.00 103.84   0.38    0.05    --   76.22 -96.00 171.00  268
  2  \w     86.00 148.70   0.38    0.05    --   76.22  96.00 -80.00  165
  3  \w     79.00 148.92   0.38    0.05    --   76.22 125.00 -60.00  184
  4  \w     20.00 110.82   0.38    0.05    --   76.22-125.00-180.00  239
  5  \w     -8.00  37.98   0.38    0.04    --   -0.94 -99.00  30.00  121
  6  \w    -23.00  35.90   0.38    0.04    --   -0.94 -96.00 171.00  155
  7  \w   -105.00  -5.06   0.38    0.05    --  -78.10  96.00 -80.00  263
  8  \w    -39.00  21.80   0.38    0.04    --   -0.94  96.00 -80.00  160
  9  \w    -23.00  72.00   0.38    0.04    --   -0.94  57.00-180.00  250
 10  \w    -96.00  -5.18   0.38    0.05    --  -78.10  57.00 -90.00  239
 11  \w    -71.00  -2.22   0.38    0.05    --  -78.10  38.00 -90.00  181
 12  \w    -71.00  -2.22   0.38    0.05    --  -78.10  38.00  60.00  181
 13  \w    -68.00  -2.64   0.38    0.05    --  -78.10  38.00 120.00  172
 14  \w   -152.00 -89.30   0.38    0.05    --  -78.10 -99.00 150.00  165
 15  \w   -152.00 -86.26   0.38    0.05    --  -78.10 -96.00 171.00  173
 16  \w   -114.00 -88.92   0.38    0.05    --  -78.10 -99.00  90.00   66
 17  \w   -152.00 -89.30   0.38    0.05    --  -78.10 -99.00-150.00  165
;
_diffrn_measurement_device 'four-circle diffractometer'
_diffrn_measurement_device_type 'ROD, Synergy Custom system, HyPix'
_diffrn_measurement_method '\w scans'
_diffrn_orient_matrix_type 'CrysAlisPro convention (1999,Acta A55,543-557)'
_diffrn_orient_matrix_UB_11 -0.0562434000
_diffrn_orient_matrix_UB_12 -0.0199263000
_diffrn_orient_matrix_UB_13 -0.0155545000
_diffrn_orient_matrix_UB_21 0.0607523000
_diffrn_orient_matrix_UB_22 -0.0201920000
_diffrn_orient_matrix_UB_23 -0.0040009000
_diffrn_orient_matrix_UB_31 -0.0103693000
_diffrn_orient_matrix_UB_32 -0.0104895000
_diffrn_orient_matrix_UB_33 0.0371940000
_diffrn_radiation_monochromator mirror
_diffrn_radiation_probe x-ray
_diffrn_radiation_type GaK\a
_diffrn_radiation_wavelength 1.3405
_diffrn_reflns_av_R_equivalents 0.1722
_diffrn_reflns_av_unetI/netI 0.1350
_diffrn_reflns_Laue_measured_fraction_full 1.000
_diffrn_reflns_Laue_measured_fraction_max 1.000
_diffrn_reflns_limit_h_max 18
_diffrn_reflns_limit_h_min -18
_diffrn_reflns_limit_k_max 50
_diffrn_reflns_limit_k_min -50
_diffrn_reflns_limit_l_max 21
_diffrn_reflns_limit_l_min -37
_diffrn_reflns_number 206641
_diffrn_reflns_point_group_measured_fraction_full 1.000
_diffrn_reflns_point_group_measured_fraction_max 1.000
_diffrn_reflns_theta_full 50.000
_diffrn_reflns_theta_max 50.000
_diffrn_reflns_theta_min 2.090
_diffrn_source 'micro-focus metaljet'
_exptl_absorpt_coefficient_mu 8.914
_exptl_absorpt_correction_T_max 1.00000
_exptl_absorpt_correction_T_min 0.46072
_exptl_absorpt_correction_type multi-scan
_exptl_absorpt_process_details
;
CrysAlisPro 1.171.41.93a (Rigaku Oxford Diffraction, 2020)
Empirical absorption correction using spherical harmonics,
implemented in SCALE3 ABSPACK scaling algorithm.
;
_exptl_crystal_colour 'metallic light blue'
_exptl_crystal_colour_lustre metallic
_exptl_crystal_colour_modifier light
_exptl_crystal_colour_primary blue
_exptl_crystal_density_diffrn 1.616
_exptl_crystal_description block
_exptl_crystal_F_000 11720
_exptl_crystal_size_max 0.3
_exptl_crystal_size_mid 0.2
_exptl_crystal_size_min 0.1
_refine_diff_density_max 1.772
_refine_diff_density_min -1.556
_refine_diff_density_rms 0.141
_refine_ls_extinction_method none
_refine_ls_goodness_of_fit_ref 1.043
_refine_ls_hydrogen_treatment constr
_refine_ls_matrix_type full
_refine_ls_number_parameters 2784
_refine_ls_number_reflns 36764
_refine_ls_number_restraints 4779
_refine_ls_restrained_S_all 10.206
_refine_ls_R_factor_all 0.1606
_refine_ls_R_factor_gt 0.0816
_refine_ls_shift/su_max 0.010
_refine_ls_shift/su_mean 0.000
_refine_ls_structure_factor_coef Fsqd
_refine_ls_weighting_details 'w=1/[\s^2^(Fo^2^)+(0.1072P)^2^+76.3319P] where P=(Fo^2^+2Fc^2^)/3'
_refine_ls_weighting_scheme calc
_refine_ls_wR_factor_gt 0.1983
_refine_ls_wR_factor_ref 0.2432
_reflns_Friedel_coverage 0.000
_reflns_number_gt 19585
_reflns_number_total 36764
_reflns_threshold_expression 'I > 2\s(I)'
_cod_data_source_file d3dt01718d2.cif
_cod_data_source_block PTC-369
_cod_original_cell_volume 23513.5(7)
_cod_original_sg_symbol_H-M 'P 21/c'
_cod_database_code 7713558
_shelx_shelxl_version_number 2018/3
_chemical_oxdiff_formula 'Ti Cu C O'
_shelx_space_group_comment
;
The symmetry employed for this shelxl refinement is uniquely defined
by the following loop, which should always be used as a source of
symmetry information in preference to the above space-group names.
They are only intended as comments.
;
_shelx_estimated_absorpt_t_max 0.469
_shelx_estimated_absorpt_t_min 0.175
_diffrn_oxdiff_digest_frames
;
0136bbee3dd0cc6c5a450bcc0d98b892d4031473e19
;
_reflns_odcompleteness_completeness 99.98
_reflns_odcompleteness_iscentric 1
_reflns_odcompleteness_theta 56.82
_olex2_refinement_description
;
1. Fixed Uiso
 At 1.2 times of:
  All C(H) groups, All C(H,H) groups
 At 1.5 times of:
  All C(H,H,H) groups, All C(H,H,H,H,H,H) groups
2. Restrained distances
 O57-C32
 1.3 with sigma of 0.02
 O113-C123
 1.3 with sigma of 0.02
 C64-C62
 1.54 with sigma of 0.02
 C133-C124
 1.54 with sigma of 0.02
 C112-C140
 1.54 with sigma of 0.02
 C112-C139
 1.54 with sigma of 0.02
 C128-C119
 1.54 with sigma of 0.02
 C132-C131
 1.54 with sigma of 0.02
 C138-C133
 1.54 with sigma of 0.02
 C115-C121
 1.54 with sigma of 0.02
 C41-C145
 1.54 with sigma of 0.01
 C64-C146
 1.54 with sigma of 0.01
 C147-C124
 1.54 with sigma of 0.01
 C143-C132
 1.54 with sigma of 0.01
 C137-C136
 1.54 with sigma of 0.02
 C144-C137
 1.54 with sigma of 0.02
 C66-C62
 1.54 with sigma of 0.02
 C66-C146
 1.54 with sigma of 0.01
 H11H-H67A
 2.1 with sigma of 0.01
 H13B-H70A_$1
 2.1 with sigma of 0.01
3. Rigid bond restraints
 C67, C32
 with sigma for 1-2 distances of 0.001 and sigma for 1-3 distances of 0.002
 O13, C68, C48, C47
 with sigma for 1-2 distances of 0.001 and sigma for 1-3 distances of 0.002
 O13, C68, C47, C48
 with sigma for 1-2 distances of 0.001 and sigma for 1-3 distances of 0.002
4. Uiso/Uaniso restraints and constraints
C1 \\sim C2 \\sim C3 \\sim C4 \\sim C5 \\sim C6 \\sim C7 \\sim C8 \\sim C9
\\sim C10 \\sim C11 \\sim C12 \\sim C13 \\sim C14 \\sim C15 \\sim C16 \\sim C17
\\sim C18 \\sim C19 \\sim C20 \\sim C21 \\sim C22 \\sim C23 \\sim C24 \\sim C25
\\sim C26 \\sim C27 \\sim C28 \\sim C29 \\sim C30 \\sim C31 \\sim C32 \\sim C33
\\sim C34 \\sim C35 \\sim C36 \\sim C37 \\sim C38 \\sim C39 \\sim C40 \\sim C41
\\sim C42 \\sim C43 \\sim C44 \\sim C45 \\sim C46 \\sim C47 \\sim C48 \\sim C49
\\sim C50 \\sim C51 \\sim C52 \\sim C53 \\sim C54 \\sim C55 \\sim C56 \\sim C57
\\sim C58 \\sim C59 \\sim C60 \\sim C61 \\sim C62 \\sim C63 \\sim C64 \\sim C65
\\sim C66 \\sim C67 \\sim C68 \\sim C69 \\sim C70 \\sim C71 \\sim C72 \\sim C73
\\sim C74 \\sim C75 \\sim C76 \\sim C77 \\sim C78 \\sim C79 \\sim C80 \\sim C81
\\sim C82 \\sim C83 \\sim C84 \\sim C85 \\sim C86 \\sim C87 \\sim C88 \\sim C89
\\sim C90 \\sim C91 \\sim C92 \\sim C93 \\sim C94 \\sim C95 \\sim C96 \\sim C97
\\sim C98 \\sim C99 \\sim C100 \\sim C101 \\sim C102 \\sim C103 \\sim C104
\\sim C105 \\sim C106 \\sim C107 \\sim C108 \\sim C109 \\sim C110 \\sim C111
\\sim C112 \\sim C113 \\sim C114 \\sim C115 \\sim C116 \\sim C117 \\sim C118
\\sim C119 \\sim C120 \\sim C121 \\sim C122 \\sim C123 \\sim C124 \\sim C125
\\sim C126 \\sim C127 \\sim C128 \\sim C129 \\sim C130 \\sim C131 \\sim C132
\\sim C133 \\sim C134 \\sim C135 \\sim C136 \\sim C137 \\sim C138 \\sim C139
\\sim C140 \\sim C141 \\sim C142 \\sim C143 \\sim C144 \\sim C145 \\sim C146
\\sim C147 \\sim C148 \\sim C149 \\sim C150: within 3.8A with sigma of 0.01 and
sigma for terminal atoms of 0.02
Uanis(C132) \\sim Ueq, Uanis(C131) \\sim Ueq, Uanis(C109) \\sim Ueq: with sigma
of 0.001 and sigma for terminal atoms of 0.002
Uanis(C119) \\sim Ueq, Uanis(C122) \\sim Ueq, Uanis(C128) \\sim Ueq, Uanis(O86)
\\sim Ueq: with sigma of 0.001 and sigma for terminal atoms of 0.002
Uanis(C32) \\sim Ueq, Uanis(O57) \\sim Ueq, Uanis(O56) \\sim Ueq, Uanis(C67)
\\sim Ueq: with sigma of 0.001 and sigma for terminal atoms of 0.002
Uanis(C75) \\sim Ueq, Uanis(C112) \\sim Ueq, Uanis(C140) \\sim Ueq, Uanis(C139)
\\sim Ueq, Uanis(C138) \\sim Ueq, Uanis(C85) \\sim Ueq: with sigma of 0.001 and
sigma for terminal atoms of 0.002
Uanis(O13) \\sim Ueq, Uanis(C68) \\sim Ueq, Uanis(C47) \\sim Ueq, Uanis(C48)
\\sim Ueq: with sigma of 0.001 and sigma for terminal atoms of 0.002
Uanis(C133) \\sim Ueq, Uanis(C147) \\sim Ueq, Uanis(C148) \\sim Ueq,
Uanis(C124) \\sim Ueq: with sigma of 0.001 and sigma for terminal atoms of 0.002
Uanis(O99) \\sim Ueq, Uanis(C150) \\sim Ueq, Uanis(C134) \\sim Ueq, Uanis(C115)
\\sim Ueq, Uanis(C121) \\sim Ueq: with sigma of 0.001 and sigma for terminal
atoms of 0.002
Uanis(C70) \\sim Ueq, Uanis(C53) \\sim Ueq, Uanis(C31) \\sim Ueq: with sigma of
0.001 and sigma for terminal atoms of 0.002
Uanis(C135) \\sim Ueq, Uanis(C144) \\sim Ueq, Uanis(C136) \\sim Ueq,
Uanis(C137) \\sim Ueq: with sigma of 0.001 and sigma for terminal atoms of 0.002
Uanis(C62) \\sim Ueq, Uanis(C146) \\sim Ueq, Uanis(C64) \\sim Ueq, Uanis(C66)
\\sim Ueq: with sigma of 0.001 and sigma for terminal atoms of 0.002
Uanis(O16) \\sim Ueq, Uanis(C6) \\sim Ueq, Uanis(C14) \\sim Ueq, Uanis(C19)
\\sim Ueq: with sigma of 0.001 and sigma for terminal atoms of 0.002
Uanis(O92) \\sim Ueq, Uanis(C116) \\sim Ueq, Uanis(C117) \\sim Ueq, Uanis(C113)
\\sim Ueq: with sigma of 0.001 and sigma for terminal atoms of 0.002
Uanis(C124) = Uanis(C149)
5. Rigid body (RIGU) restrains
 All non-hydrogen atoms
 with sigma for 1-2 distances of 0.004 and sigma for 1-3 distances of 0.004
6. Others
 Fixed Sof: H41(0.7) H41A(0.3) H47A(0.5) H47B(0.5) H47C(0.5) H47D(0.5)
 H47E(0.5) H47F(0.5) H48A(0.5) H48B(0.5) H48C(0.5) H48D(0.5) H48E(0.5)
 H48F(0.5) C62(0.6) H62(0.6) H64A(0.6) H64B(0.6) H64C(0.6) H64D(0.4) H64E(0.4)
 H64F(0.4) C65(0.7) H65A(0.7) H65B(0.7) H65C(0.7) H66A(0.6) H66B(0.6) H66C(0.6)
 H66D(0.4) H66E(0.4) H66F(0.4) C68(0.5) H68(0.5) H10V(0.5) H10W(0.5) H10X(0.5)
 H10Y(0.5) HB(0.5) HC(0.5) C115(0.8) H115(0.8) C119(0.5) H119(0.5) H12D(0.8)
 H12E(0.8) H12F(0.8) H12G(0.2) H12H(0.2) H12I(0.2) H12J(0.5) H12K(0.5)
 H12L(0.5) H12M(0.5) H12N(0.5) H12O(0.5) C124(0.45) H12P(0.45) H12Q(0.45)
 H12R(0.45) H12Z(0.5) HF(0.5) HG(0.5) HH(0.5) HI(0.5) HJ(0.5) C131(0.5)
 H131(0.5) H13D(0.5) H13E(0.5) H13F(0.5) H13G(0.5) H13H(0.5) H13I(0.5)
 C133(0.55) H133(0.55) H13J(0.8) H13K(0.8) H13L(0.8) H13M(0.2) H13N(0.2)
 H13O(0.2) H13P(0.5) H13Q(0.5) H13R(0.5) H13S(0.5) H13T(0.5) H13U(0.5)
 C136(0.5) H136(0.5) H13V(0.5) H13W(0.5) H13X(0.5) H13Y(0.5) HM(0.5) HN(0.5)
 C138(0.55) H13Z(0.55) HO(0.55) HP(0.55) C141(0.5) H141(0.5) C142(0.5)
 H142(0.5) C143(0.5) H143(0.5) C144(0.5) H144(0.5) C145(0.3) H14M(0.3)
 H14N(0.3) H14O(0.3) C146(0.4) H146(0.4) C147(0.45) H147(0.45) C148(0.45)
 H14D(0.45) H14E(0.45) H14F(0.45) C149(0.55) H14G(0.55) H14H(0.55) H14I(0.55)
 C150(0.2) H150(0.2)
7.a Ternary CH refined with riding coordinates:
 C3(H3), C6(H6), C9(H9), C11(H11), C12(H0AA), C13(H1AA), C15(H15), C16(H16),
 C20(H20), C21(H21), C23(H23), C26(H26), C28(H28), C37(H37), C41(H41),
 C41(H41A), C53(H53), C62(H62), C68(H68), C74(H74), C78(H78), C80(H80),
 C81(H81), C86(H86), C88(H88), C97(H97), C98(H98), C99(H99), C104(H104),
 C105(H105), C112(H112), C115(H115), C116(H116), C119(H119), C131(H131),
 C133(H133), C136(H136), C141(H141), C142(H142), C143(H143), C144(H144),
 C146(H146), C147(H147), C150(H150)
7.b Me refined with riding coordinates:
 C14(H14J,H14K,H14L), C18(H18A,H18B,H18C), C47(H47A,H47B,H47C), C47(H47D,H47E,
 H47F), C64(H64A,H64B,H64C), C64(H64D,H64E,H64F), C65(H65A,H65B,H65C), C66(H66A,
 H66B,H66C), C66(H66D,H66E,H66F), C67(H67A,H67B,H67C), C70(H70A,H70B,H70C),
 C91(H91A,H91B,H91C), C92(H92A,H92B,H92C), C93(H93A,H93B,H93C), C103(H10J,H10K,
 H10L), C113(H11G,H11H,H11I), C121(H12G,H12H,H12I), C124(H12P,H12Q,H12R),
 C130(H13A,H13B,H13C), C132(H13D,H13E,H13F), C132(H13G,H13H,H13I), C134(H13J,
 H13K,H13L), C134(H13M,H13N,H13O), C135(H13P,H13Q,H13R), C135(H13S,H13T,H13U),
 C137(H13V,H13W,H13X), C137(H13Y,HM,HN), C145(H14M,H14N,H14O)
7.c Idealised Me refined as rotating group:
 C8(H8A,H8B,H8C), C10(H10Z,H,HA), C17(H17A,H17B,H17C), C19(H19A,H19B,H19C),
 C22(H22A,H22B,H22C), C27(H27A,H27B,H27C), C29(H29A,H29B,H29C), C30(H30A,H30B,
 H30C), C31(H31A,H31B,H31C), C33(H33A,H33B,H33C), C34(H34A,H34B,H34C), C35(H35A,
 H35B,H35C), C36(H36A,H36B,H36C), C38(H38A,H38B,H38C), C39(H39A,H39B,H39C),
 C40(H40A,H40B,H40C), C42(H42A,H42B,H42C), C43(H43A,H43B,H43C), C44(H44A,H44B,
 H44C), C45(H45A,H45B,H45C), C46(H46A,H46B,H46C), C48(H48A,H48B,H48C), C48(H48D,
 H48E,H48F), C49(H49A,H49B,H49C), C50(H50A,H50B,H50C), C51(H51A,H51B,H51C),
 C52(H52A,H52B,H52C), C54(H54A,H54B,H54C), C55(H55A,H55B,H55C), C56(H56A,H56B,
 H56C), C57(H57A,H57B,H57C), C58(H58A,H58B,H58C), C59(H59A,H59B,H59C), C60(H60A,
 H60B,H60C), C61(H61A,H61B,H61C), C63(H63A,H63B,H63C), C69(H69A,H69B,H69C),
 C77(H77A,H77B,H77C), C79(H79A,H79B,H79C), C82(H82A,H82B,H82C), C83(H83A,H83B,
 H83C), C85(H85A,H85B,H85C), C87(H87A,H87B,H87C), C89(H89A,H89B,H89C), C90(H90A,
 H90B,H90C), C94(H94A,H94B,H94C), C96(H96A,H96B,H96C), C100(H10A,H10B,H10C),
 C101(H10D,H10E,H10F), C102(H10G,H10H,H10I), C106(H10M,H10N,H10O), C107(H10P,
 H10Q,H10R), C108(H10S,H10T,H10U), C109(H10V,H10W,H10X), C109(H10Y,HB,HC),
 C110(H11A,H11B,H11C), C111(H11D,H11E,H11F), C114(H11J,H11K,H11L), C117(H11M,
 H11N,H11O), C118(H11P,H11Q,H11R), C120(H12A,H12B,H12C), C121(H12D,H12E,H12F),
 C122(H12J,H12K,H12L), C122(H12M,H12N,H12O), C125(H12S,H12T,H12U), C126(H12V,
 H12W,H12X), C127(H12Y,HD,HE), C128(H12Z,HF,HG), C128(HH,HI,HJ), C129(H12,HK,
 HL), C138(H13Z,HO,HP), C139(H13,HQ,HR), C140(H14A,H14B,H14C), C148(H14D,H14E,
 H14F), C149(H14G,H14H,H14I)
;
_olex2_submission_special_instructions 'No special instructions were received'
_oxdiff_exptl_absorpt_empirical_details
;
Empirical correction (ABSPACK) includes:
- Absorption correction using spherical harmonics
- Frame scaling
;
_oxdiff_exptl_absorpt_empirical_full_max 2.400
_oxdiff_exptl_absorpt_empirical_full_min 0.603

loop_
_space_group_symop_operation_xyz
'x, y, z'
'-x, y+1/2, -z+1/2'
'-x, -y, -z'
'x, -y-1/2, z-1/2'

loop_
_atom_site_label
_atom_site_type_symbol
_atom_site_fract_x
_atom_site_fract_y
_atom_site_fract_z
_atom_site_U_iso_or_equiv
_atom_site_adp_type
_atom_site_occupancy
_atom_site_site_symmetry_order
_atom_site_calc_flag
_atom_site_refinement_flags_posn
_atom_site_refinement_flags_adp
_atom_site_refinement_flags_occupancy
_atom_site_disorder_assembly
_atom_site_disorder_group
Cu1 Cu 0.96939(11) 0.70088(4) 0.29905(5) 0.0445(5) Uani 1 1 d . U . . .
Cu2 Cu 0.94743(14) 0.69436(4) 0.15597(5) 0.0661(7) Uani 1 1 d . U . . .
Ti1 Ti 0.69763(11) 0.57698(4) 0.28905(5) 0.0255(4) Uani 1 1 d . U . . .
Cu3 Cu 0.87641(11) 0.57555(4) 0.23733(4) 0.0433(5) Uani 1 1 d . U . . .
Ti2 Ti 0.67898(11) 0.57361(4) 0.19171(5) 0.0259(4) Uani 1 1 d . U . . .
Ti3 Ti 0.90013(11) 0.57669(4) 0.33722(5) 0.0276(4) Uani 1 1 d . U . . .
Ti4 Ti 0.67294(11) 0.63146(4) 0.23843(5) 0.0281(4) Uani 1 1 d . U . . .
Ti5 Ti 0.83398(11) 0.64588(4) 0.28300(5) 0.0289(4) Uani 1 1 d . U . . .
Ti6 Ti 0.85770(11) 0.56511(4) 0.13633(5) 0.0294(5) Uani 1 1 d . U . . .
Ti7 Ti 1.03904(11) 0.56908(5) 0.18303(5) 0.0321(5) Uani 1 1 d . U . . .
Ti8 Ti 0.81198(11) 0.64225(4) 0.18441(5) 0.0297(4) Uani 1 1 d . U . . .
Ti9 Ti 0.99648(11) 0.64111(5) 0.22997(5) 0.0322(5) Uani 1 1 d . U . . .
Ti10 Ti 1.06411(11) 0.57223(5) 0.29048(5) 0.0325(5) Uani 1 1 d . U . . .
Ti11 Ti 1.01269(11) 0.63325(5) 0.32477(5) 0.0335(5) Uani 1 1 d . U . . .
Ti12 Ti 0.96311(12) 0.62322(5) 0.13457(5) 0.0333(5) Uani 1 1 d . U . . .
Ti13 Ti 1.04444(12) 0.59227(5) 0.40485(5) 0.0403(5) Uani 1 1 d . U . . .
Ti14 Ti 1.07524(12) 0.57714(5) 0.09061(5) 0.0395(5) Uani 1 1 d . U . . .
Ti15 Ti 1.07679(13) 0.66078(5) 0.08653(5) 0.0423(6) Uani 1 1 d . U . . .
Ti16 Ti 1.02021(13) 0.67514(6) 0.39767(5) 0.0488(6) Uani 1 1 d . U . . .
O1 O 0.7123(4) 0.61680(14) 0.19021(16) 0.0243(14) Uani 1 1 d . U . . .
O2 O 0.7701(4) 0.56659(14) 0.24017(16) 0.0270(15) Uani 1 1 d . U . . .
O3 O 0.6616(4) 0.53372(14) 0.27750(17) 0.0271(15) Uani 1 1 d . U . . .
O4 O 0.7952(4) 0.56882(14) 0.32394(16) 0.0256(15) Uani 1 1 d . U . . .
O5 O 0.7700(4) 0.65912(14) 0.23471(17) 0.0283(15) Uani 1 1 d . U . . .
O6 O 0.9174(4) 0.56068(15) 0.19210(16) 0.0277(15) Uani 1 1 d . U . . .
O7 O 0.7371(4) 0.61948(14) 0.28641(17) 0.0255(14) Uani 1 1 d . U . . .
O8 O 0.8790(4) 0.61651(14) 0.23447(16) 0.0255(14) Uani 1 1 d . U . . .
O9 O 0.6437(4) 0.53182(15) 0.21038(17) 0.0288(15) Uani 1 1 d . U . . .
O10 O 0.9399(4) 0.56433(15) 0.28328(17) 0.0283(15) Uani 1 1 d . U . . .
O11 O 0.9329(4) 0.53481(15) 0.35670(16) 0.0307(16) Uani 1 1 d . U . . .
O12 O 0.6288(4) 0.59160(15) 0.24219(17) 0.0260(14) Uani 1 1 d . U . . .
O13 O 0.8052(5) 0.67541(17) 0.3154(2) 0.0430(15) Uani 1 1 d . U . . .
O14 O 0.5855(4) 0.57604(15) 0.15934(18) 0.0316(16) Uani 1 1 d . U . . .
O15 O 1.0349(4) 0.61489(16) 0.27332(18) 0.0331(16) Uani 1 1 d . U . . .
O16 O 0.9134(4) 0.58803(15) 0.39320(17) 0.0282(14) Uani 1 1 d . U . . .
O17 O 0.8990(4) 0.61923(15) 0.32179(17) 0.0296(15) Uani 1 1 d . U . . .
O18 O 0.9750(4) 0.57842(16) 0.12640(16) 0.0317(15) Uani 1 1 d . U . . .
O19 O 1.0293(4) 0.58807(16) 0.34156(16) 0.0309(16) Uani 1 1 d . U . . .
O20 O 1.0195(4) 0.61296(16) 0.18624(17) 0.0335(16) Uani 1 1 d . U . . .
O21 O 0.8200(4) 0.58118(16) 0.08101(17) 0.0338(16) Uani 1 1 d . U . . .
O22 O 0.7551(4) 0.56277(15) 0.15687(17) 0.0301(16) Uani 1 1 d . U . . .
O23 O 0.8652(4) 0.52749(16) 0.11944(18) 0.0336(16) Uani 1 1 d . U . . .
O24 O 0.9451(4) 0.66132(16) 0.27492(18) 0.0335(16) Uani 1 1 d . U . . .
O25 O 0.6222(4) 0.58046(15) 0.32518(17) 0.0292(16) Uani 1 1 d . U . . .
O26 O 0.8578(4) 0.61234(16) 0.15035(16) 0.0314(15) Uani 1 1 d . U . . .
O27 O 1.0314(4) 0.63275(18) 0.38599(17) 0.0393(17) Uani 1 1 d . U . . .
O28 O 0.8961(4) 0.62310(16) 0.07631(17) 0.0353(17) Uani 1 1 d . U . . .
O29 O 1.0626(4) 0.61955(17) 0.09937(17) 0.0366(17) Uani 1 1 d . U . . .
O30 O 1.0451(4) 0.52533(17) 0.16544(17) 0.0371(17) Uani 1 1 d . U . . .
O31 O 1.1003(4) 0.53604(17) 0.30630(17) 0.0362(17) Uani 1 1 d . U . . .
O32 O 1.0745(4) 0.56487(16) 0.23359(18) 0.0360(17) Uani 1 1 d . U . . .
O33 O 0.7674(4) 0.66796(16) 0.14882(18) 0.0398(18) Uani 1 1 d . U . . .
O34 O 1.1778(4) 0.59128(19) 0.30137(18) 0.0401(18) Uani 1 1 d . U . . .
O35 O 1.0159(4) 0.67488(17) 0.34057(19) 0.0409(18) Uani 1 1 d . U . . .
O36 O 1.1321(4) 0.57548(18) 0.15083(18) 0.0406(18) Uani 1 1 d . U . . .
O37 O 0.9890(4) 0.66347(16) 0.12226(17) 0.0371(17) Uani 1 1 d . U . . .
O38 O 0.5880(4) 0.65630(16) 0.2412(2) 0.0374(17) Uani 1 1 d . U . . .
O39 O 1.0705(4) 0.53093(18) 0.10037(18) 0.0413(18) Uani 1 1 d . U . . .
O40 O 1.0830(4) 0.66502(18) 0.22798(18) 0.0438(19) Uani 1 1 d . U . . .
O41 O 1.0325(4) 0.54548(18) 0.40524(18) 0.0394(17) Uani 1 1 d . U . . .
O42 O 0.9204(4) 0.66016(16) 0.18924(18) 0.0388(17) Uani 1 1 d . U . . .
O43 O 1.1435(4) 0.63639(18) 0.32621(18) 0.0411(18) Uani 1 1 d . U . . .
O44 O 1.0139(5) 0.57183(17) 0.04370(18) 0.0430(19) Uani 1 1 d . U . . .
O45 O 1.1547(5) 0.58536(19) 0.40752(19) 0.049(2) Uani 1 1 d . U . . .
O46 O 1.0323(4) 0.59645(18) 0.45812(18) 0.0439(19) Uani 1 1 d . U . . .
O47 O 1.1764(5) 0.5754(2) 0.0718(2) 0.056(2) Uani 1 1 d . U . . .
O48 O 1.1855(5) 0.66475(19) 0.1015(2) 0.054(2) Uani 1 1 d . U . . .
O49 O 0.9250(5) 0.6751(2) 0.4217(2) 0.062(2) Uani 1 1 d . U . . .
O50 O 1.0564(5) 0.6603(2) 0.0335(2) 0.059(2) Uani 1 1 d . U . . .
O51 O 1.1078(5) 0.6800(2) 0.4312(2) 0.059(2) Uani 1 1 d . U . . .
O52 O 0.9774(6) 0.7385(2) 0.3282(3) 0.070(3) Uani 1 1 d . U . . .
O53 O 0.9616(6) 0.72603(18) 0.1177(2) 0.071(3) Uani 1 1 d . U . . .
O54 O 1.0694(6) 0.7074(2) 0.0869(3) 0.069(3) Uani 1 1 d . U . . .
O55 O 1.0136(6) 0.7217(2) 0.3910(3) 0.075(3) Uani 1 1 d . U . . .
O56 O 0.8769(6) 0.7248(2) 0.1858(3) 0.083(3) Uani 1 1 d . U . . .
O57 O 0.9516(7) 0.7191(3) 0.2425(3) 0.094(3) Uani 1 1 d D U . . .
C1 C 0.6479(6) 0.5192(2) 0.2445(3) 0.028(2) Uani 1 1 d . U . . .
C2 C 0.8420(7) 0.6049(3) 0.0624(3) 0.037(2) Uani 1 1 d . U . . .
C3 C 0.5398(6) 0.5790(2) 0.3385(3) 0.035(2) Uani 1 1 d . U . . .
H3 H 0.540655 0.564920 0.362137 0.042 Uiso 1 1 calc R . . . .
C4 C 0.9845(7) 0.5273(3) 0.3866(3) 0.038(2) Uani 1 1 d . U . . .
C5 C 1.0617(7) 0.5145(3) 0.1315(3) 0.038(2) Uani 1 1 d . U . . .
C6 C 0.8525(7) 0.5922(3) 0.4229(3) 0.037(2) Uani 1 1 d . U . . .
H6 H 0.881222 0.601659 0.447564 0.045 Uiso 1 1 calc R . . . .
C7 C 1.1945(7) 0.6184(3) 0.3122(3) 0.042(2) Uani 1 1 d . U . . .
C8 C 0.6392(6) 0.4860(2) 0.2472(3) 0.033(2) Uani 1 1 d . U . . .
H8A H 0.691787 0.476416 0.241170 0.049 Uiso 1 1 calc GR . . . .
H8B H 0.594612 0.479231 0.227548 0.049 Uiso 1 1 calc GR . . . .
H8C H 0.625531 0.480477 0.274545 0.049 Uiso 1 1 calc GR . . . .
C9 C 1.1938(8) 0.6824(3) 0.4408(3) 0.057(3) Uani 1 1 d . U . . .
H9 H 1.206446 0.673651 0.468440 0.068 Uiso 1 1 calc R . . . .
C10 C 0.7998(7) 0.6102(3) 0.0216(3) 0.048(3) Uani 1 1 d . U . . .
H10Z H 0.836878 0.604120 0.000856 0.072 Uiso 1 1 calc GR . . . .
H H 0.786424 0.631739 0.018471 0.072 Uiso 1 1 calc GR . . . .
HA H 0.748381 0.598322 0.018634 0.072 Uiso 1 1 calc GR . . . .
C11 C 0.5366(8) 0.6823(3) 0.2348(3) 0.052(3) Uani 1 1 d . U . . .
H11 H 0.556253 0.697991 0.255045 0.062 Uiso 1 1 calc R . . . .
C12 C 1.0781(8) 0.5887(3) 0.4944(3) 0.052(3) Uani 1 1 d . U . . .
H0AA H 1.136235 0.584453 0.487192 0.062 Uiso 1 1 calc R . . . .
C13 C 1.0038(9) 0.5496(3) 0.0124(3) 0.058(3) Uani 1 1 d . U . . .
H1AA H 1.051628 0.535151 0.015438 0.070 Uiso 1 1 calc R . . . .
C14 C 0.7861(7) 0.6138(3) 0.4058(3) 0.046(2) Uani 1 1 d . U . . .
H14J H 0.744513 0.616812 0.425671 0.069 Uiso 1 1 calc R . . . .
H14K H 0.811707 0.633235 0.399864 0.069 Uiso 1 1 calc R . . . .
H14L H 0.758964 0.605336 0.380895 0.069 Uiso 1 1 calc R . . . .
C15 C 1.2181(7) 0.5814(3) 0.1627(4) 0.058(3) Uani 1 1 d . U . . .
H15 H 1.246030 0.587251 0.137862 0.070 Uiso 1 1 calc R . . . .
C16 C 0.4963(7) 0.5759(3) 0.1571(4) 0.057(3) Uani 1 1 d . U . . .
H16 H 0.476737 0.560914 0.176867 0.068 Uiso 1 1 calc R . . . .
C17 C 0.4806(7) 0.5666(3) 0.3061(3) 0.051(3) Uani 1 1 d . U . . .
H17A H 0.488372 0.577108 0.280560 0.077 Uiso 1 1 calc GR . . . .
H17B H 0.423306 0.569685 0.313522 0.077 Uiso 1 1 calc GR . . . .
H17C H 0.490954 0.544979 0.302811 0.077 Uiso 1 1 calc GR . . . .
C18 C 1.0694(8) 0.4815(3) 0.1279(3) 0.054(3) Uani 1 1 d . U . . .
H18A H 1.082209 0.476252 0.100307 0.080 Uiso 1 1 calc R . . . .
H18B H 1.114248 0.474276 0.147116 0.080 Uiso 1 1 calc R . . . .
H18C H 1.016752 0.471936 0.134000 0.080 Uiso 1 1 calc R . . . .
C19 C 0.8198(7) 0.5622(3) 0.4345(3) 0.046(3) Uani 1 1 d . U . . .
H19A H 0.794793 0.552011 0.410345 0.069 Uiso 1 1 calc GR . . . .
H19B H 0.777546 0.565038 0.454033 0.069 Uiso 1 1 calc GR . . . .
H19C H 0.865592 0.549928 0.446755 0.069 Uiso 1 1 calc GR . . . .
C20 C 1.2157(7) 0.5628(3) 0.4024(4) 0.060(3) Uani 1 1 d . U . . .
H20 H 1.197949 0.550948 0.377497 0.071 Uiso 1 1 calc R . . . .
C21 C 1.0128(9) 0.6509(4) -0.0014(3) 0.066(3) Uani 1 1 d . U . . .
H21 H 0.988820 0.630407 0.003022 0.079 Uiso 1 1 calc R . . . .
C22 C 1.2983(7) 0.5778(3) 0.3956(3) 0.061(3) Uani 1 1 d . U . . .
H22A H 1.291345 0.591271 0.372137 0.092 Uiso 1 1 calc GR . . . .
H22B H 1.339842 0.562280 0.390663 0.092 Uiso 1 1 calc GR . . . .
H22C H 1.317041 0.589519 0.419671 0.092 Uiso 1 1 calc GR . . . .
C23 C 0.7173(9) 0.6781(3) 0.1146(3) 0.058(3) Uani 1 1 d . U . . .
H23 H 0.681045 0.694736 0.123844 0.069 Uiso 1 1 calc R . . . .
C24 C 1.0132(9) 0.7266(3) 0.0912(3) 0.056(3) Uani 1 1 d . U . . .
C25 C 0.9928(9) 0.7424(4) 0.3662(4) 0.065(3) Uani 1 1 d . U . . .
C26 C 1.1471(7) 0.5089(3) 0.3026(4) 0.055(3) Uani 1 1 d . U . . .
H26 H 1.142932 0.496926 0.327961 0.066 Uiso 1 1 calc R . . . .
C27 C 0.9821(8) 0.4959(3) 0.4010(3) 0.058(3) Uani 1 1 d . U . . .
H27A H 0.958771 0.495354 0.427467 0.087 Uiso 1 1 calc GR . . . .
H27B H 1.038804 0.487631 0.403362 0.087 Uiso 1 1 calc GR . . . .
H27C H 0.947299 0.483759 0.381633 0.087 Uiso 1 1 calc GR . . . .
C28 C 0.8259(9) 0.4990(3) 0.1149(3) 0.058(3) Uani 1 1 d . U . . .
H28 H 0.863957 0.484937 0.101438 0.070 Uiso 1 1 calc R . . . .
C29 C 0.8088(9) 0.4861(3) 0.1554(3) 0.067(4) Uani 1 1 d . U . . .
H29A H 0.861023 0.484800 0.172521 0.100 Uiso 1 1 calc GR . . . .
H29B H 0.784578 0.465895 0.151796 0.100 Uiso 1 1 calc GR . . . .
H29C H 0.769625 0.499262 0.168456 0.100 Uiso 1 1 calc GR . . . .
C30 C 1.1080(8) 0.4905(3) 0.2679(3) 0.060(3) Uani 1 1 d . U . . .
H30A H 1.054455 0.482411 0.275304 0.089 Uiso 1 1 calc GR . . . .
H30B H 1.145112 0.473785 0.261977 0.089 Uiso 1 1 calc GR . . . .
H30C H 1.098916 0.503389 0.243923 0.089 Uiso 1 1 calc GR . . . .
C31 C 1.1618(8) 0.7029(3) 0.2654(3) 0.061(3) Uani 1 1 d . U . . .
H31A H 1.118891 0.718216 0.268532 0.091 Uiso 1 1 calc GR . . . .
H31B H 1.216904 0.712440 0.267476 0.091 Uiso 1 1 calc GR . . . .
H31C H 1.159184 0.687589 0.286673 0.091 Uiso 1 1 calc GR . . . .
C32 C 0.8884(9) 0.7263(4) 0.2229(5) 0.078(3) Uani 1 1 d D U . . .
C33 C 0.4489(8) 0.6749(3) 0.2417(4) 0.066(3) Uani 1 1 d . U . . .
H33A H 0.427392 0.660162 0.221517 0.099 Uiso 1 1 calc GR . . . .
H33B H 0.414999 0.693336 0.239378 0.099 Uiso 1 1 calc GR . . . .
H33C H 0.446214 0.666365 0.268901 0.099 Uiso 1 1 calc GR . . . .
C34 C 0.9268(9) 0.5329(3) 0.0160(4) 0.072(4) Uani 1 1 d . U . . .
H34A H 0.926605 0.524316 0.043316 0.108 Uiso 1 1 calc GR . . . .
H34B H 0.922831 0.516527 -0.003968 0.108 Uiso 1 1 calc GR . . . .
H34C H 0.879168 0.546538 0.011228 0.108 Uiso 1 1 calc GR . . . .
C35 C 0.5182(7) 0.6095(3) 0.3526(3) 0.050(3) Uani 1 1 d . U . . .
H35A H 0.560712 0.616304 0.373351 0.075 Uiso 1 1 calc GR . . . .
H35B H 0.463828 0.608896 0.364148 0.075 Uiso 1 1 calc GR . . . .
H35C H 0.515820 0.623635 0.329749 0.075 Uiso 1 1 calc GR . . . .
C36 C 1.0841(8) 0.6143(3) 0.5243(3) 0.062(3) Uani 1 1 d . U . . .
H36A H 1.110043 0.631767 0.512171 0.092 Uiso 1 1 calc GR . . . .
H36B H 1.118062 0.607981 0.548647 0.092 Uiso 1 1 calc GR . . . .
H36C H 1.028140 0.619734 0.531689 0.092 Uiso 1 1 calc GR . . . .
C37 C 1.2522(8) 0.6845(4) 0.0984(4) 0.069(4) Uani 1 1 d . U . . .
H37 H 1.239041 0.703208 0.113700 0.083 Uiso 1 1 calc R . . . .
C38 C 0.6605(8) 0.6525(3) 0.0997(4) 0.063(3) Uani 1 1 d . U . . .
H38A H 0.694266 0.635326 0.091828 0.094 Uiso 1 1 calc GR . . . .
H38B H 0.624647 0.659298 0.076277 0.094 Uiso 1 1 calc GR . . . .
H38C H 0.625838 0.646266 0.121390 0.094 Uiso 1 1 calc GR . . . .
C39 C 1.2249(8) 0.5413(3) 0.4369(4) 0.068(3) Uani 1 1 d . U . . .
H39A H 1.259750 0.550534 0.459134 0.102 Uiso 1 1 calc GR . . . .
H39B H 1.251286 0.522690 0.428267 0.102 Uiso 1 1 calc GR . . . .
H39C H 1.169892 0.536662 0.446171 0.102 Uiso 1 1 calc GR . . . .
C40 C 1.0058(9) 0.7520(3) 0.0613(3) 0.071(4) Uani 1 1 d . U . . .
H40A H 0.959993 0.747819 0.040944 0.107 Uiso 1 1 calc GR . . . .
H40B H 1.058027 0.753899 0.047989 0.107 Uiso 1 1 calc GR . . . .
H40C H 0.994659 0.770885 0.075378 0.107 Uiso 1 1 calc GR . . . .
C41 C 0.8891(9) 0.6841(4) 0.4579(3) 0.073(3) Uani 1 1 d D U . . .
H41 H 0.834647 0.673502 0.460152 0.088 Uiso 0.7 1 calc R . P A 1
H41A H 0.862527 0.663747 0.460186 0.088 Uiso 0.3 1 calc R . P B 2
C42 C 1.0456(8) 0.5596(3) 0.5109(3) 0.064(3) Uani 1 1 d . U . . .
H42A H 0.987615 0.562322 0.517368 0.096 Uiso 1 1 calc GR . . . .
H42B H 1.079608 0.553853 0.535451 0.096 Uiso 1 1 calc GR . . . .
H42C H 1.048468 0.543579 0.490551 0.096 Uiso 1 1 calc GR . . . .
C43 C 0.7694(9) 0.6910(3) 0.0845(4) 0.075(4) Uani 1 1 d . U . . .
H43A H 0.800671 0.708221 0.096407 0.113 Uiso 1 1 calc GR . . . .
H43B H 0.733988 0.697775 0.060951 0.113 Uiso 1 1 calc GR . . . .
H43C H 0.808386 0.675601 0.076141 0.113 Uiso 1 1 calc GR . . . .
C44 C 1.2807(7) 0.6296(3) 0.3064(3) 0.062(3) Uani 1 1 d . U . . .
H44A H 1.317690 0.612394 0.302921 0.093 Uiso 1 1 calc GR . . . .
H44B H 1.301253 0.641303 0.330270 0.093 Uiso 1 1 calc GR . . . .
H44C H 1.279544 0.642565 0.282376 0.093 Uiso 1 1 calc GR . . . .
C45 C 0.5482(9) 0.6948(3) 0.1931(4) 0.071(4) Uani 1 1 d . U . . .
H45A H 0.606699 0.700450 0.191272 0.107 Uiso 1 1 calc GR . . . .
H45B H 0.512797 0.712633 0.188310 0.107 Uiso 1 1 calc GR . . . .
H45C H 0.532675 0.679351 0.172724 0.107 Uiso 1 1 calc GR . . . .
C46 C 1.2412(8) 0.6647(4) 0.4116(4) 0.076(4) Uani 1 1 d . U . . .
H46A H 1.218061 0.644223 0.409005 0.115 Uiso 1 1 calc GR . . . .
H46B H 1.299942 0.663562 0.421562 0.115 Uiso 1 1 calc GR . . . .
H46C H 1.236473 0.674668 0.385137 0.115 Uiso 1 1 calc GR . . . .
C47 C 0.6727(7) 0.6741(3) 0.3453(3) 0.0515(17) Uani 1 1 d . U . . .
H47A H 0.640891 0.681791 0.367199 0.077 Uiso 0.5 1 calc R . P C 1
H47B H 0.644543 0.679737 0.319119 0.077 Uiso 0.5 1 calc R . P C 1
H47C H 0.676504 0.652011 0.347135 0.077 Uiso 0.5 1 calc R . P C 1
H47D H 0.621092 0.685123 0.349158 0.077 Uiso 0.5 1 calc R . P D 2
H47E H 0.659374 0.655068 0.331043 0.077 Uiso 0.5 1 calc R . P D 2
H47F H 0.701693 0.669725 0.371661 0.077 Uiso 0.5 1 calc R . P D 2
C48 C 0.7573(8) 0.7222(3) 0.3429(3) 0.0520(17) Uani 1 1 d . U . . .
H48A H 0.736930 0.726944 0.315008 0.078 Uiso 0.5 1 calc GR . P E 1
H48B H 0.813820 0.730155 0.348187 0.078 Uiso 0.5 1 calc GR . P E 1
H48C H 0.720376 0.731341 0.361711 0.078 Uiso 0.5 1 calc GR . P E 1
H48D H 0.769626 0.716423 0.371262 0.078 Uiso 0.5 1 calc GR . P F 2
H48E H 0.711496 0.736812 0.340937 0.078 Uiso 0.5 1 calc GR . P F 2
H48F H 0.806908 0.731234 0.332362 0.078 Uiso 0.5 1 calc GR . P F 2
C49 C 1.2633(8) 0.6941(4) 0.0560(4) 0.077(4) Uani 1 1 d . U . . .
H49A H 1.282508 0.676849 0.040621 0.115 Uiso 1 1 calc GR . . . .
H49B H 1.304716 0.710348 0.056114 0.115 Uiso 1 1 calc GR . . . .
H49C H 1.210048 0.701377 0.043429 0.115 Uiso 1 1 calc GR . . . .
C50 C 1.2371(8) 0.5162(3) 0.2991(4) 0.067(3) Uani 1 1 d . U . . .
H50A H 1.242824 0.528581 0.274844 0.100 Uiso 1 1 calc GR . . . .
H50B H 1.268838 0.497473 0.296949 0.100 Uiso 1 1 calc GR . . . .
H50C H 1.258588 0.527489 0.323088 0.100 Uiso 1 1 calc GR . . . .
C51 C 1.0068(10) 0.5660(3) -0.0282(3) 0.077(4) Uani 1 1 d . U . . .
H51A H 0.961788 0.580924 -0.030979 0.116 Uiso 1 1 calc GR . . . .
H51B H 0.999881 0.551285 -0.050292 0.116 Uiso 1 1 calc GR . . . .
H51C H 1.060612 0.576216 -0.029184 0.116 Uiso 1 1 calc GR . . . .
C52 C 0.9433(9) 0.6726(4) -0.0131(4) 0.079(4) Uani 1 1 d . U . . .
H52A H 0.908551 0.675264 0.009709 0.118 Uiso 1 1 calc GR . . . .
H52B H 0.909293 0.664546 -0.036413 0.118 Uiso 1 1 calc GR . . . .
H52C H 0.966856 0.692140 -0.020309 0.118 Uiso 1 1 calc GR . . . .
C53 C 1.1470(9) 0.6877(3) 0.2237(4) 0.072(3) Uani 1 1 d . U . . .
H53 H 1.199463 0.678051 0.215649 0.087 Uiso 1 1 calc R . . . .
C54 C 0.9437(9) 0.6781(4) 0.4932(3) 0.078(4) Uani 1 1 d . U . . .
H54A H 0.962151 0.657042 0.492917 0.117 Uiso 1 1 calc GR . . . .
H54B H 0.913910 0.681807 0.517564 0.117 Uiso 1 1 calc GR . . . .
H54C H 0.992198 0.691529 0.493349 0.117 Uiso 1 1 calc GR . . . .
C55 C 0.9848(10) 0.7732(3) 0.3826(4) 0.086(4) Uani 1 1 d . U . . .
H55A H 1.040391 0.781506 0.389765 0.130 Uiso 1 1 calc GR . . . .
H55B H 0.953160 0.772462 0.406763 0.130 Uiso 1 1 calc GR . . . .
H55C H 0.955581 0.786087 0.362103 0.130 Uiso 1 1 calc GR . . . .
C56 C 0.4671(9) 0.6051(4) 0.1668(5) 0.090(4) Uani 1 1 d . U . . .
H56A H 0.494861 0.611771 0.192563 0.136 Uiso 1 1 calc GR . . . .
H56B H 0.406758 0.604380 0.169084 0.136 Uiso 1 1 calc GR . . . .
H56C H 0.479539 0.619369 0.145369 0.136 Uiso 1 1 calc GR . . . .
C57 C 1.2224(8) 0.6085(4) 0.1912(4) 0.085(4) Uani 1 1 d . U . . .
H57A H 1.192261 0.625527 0.178198 0.127 Uiso 1 1 calc GR . . . .
H57B H 1.280768 0.614125 0.197563 0.127 Uiso 1 1 calc GR . . . .
H57C H 1.196898 0.603162 0.216270 0.127 Uiso 1 1 calc GR . . . .
C58 C 0.7467(9) 0.5028(3) 0.0878(4) 0.078(4) Uani 1 1 d . U . . .
H58A H 0.706198 0.514492 0.102002 0.117 Uiso 1 1 calc GR . . . .
H58B H 0.723329 0.482820 0.080794 0.117 Uiso 1 1 calc GR . . . .
H58C H 0.759276 0.513390 0.062989 0.117 Uiso 1 1 calc GR . . . .
C59 C 1.0748(10) 0.6489(4) -0.0353(4) 0.086(4) Uani 1 1 d . U . . .
H59A H 1.095444 0.669177 -0.041056 0.129 Uiso 1 1 calc GR . . . .
H59B H 1.046259 0.640416 -0.059837 0.129 Uiso 1 1 calc GR . . . .
H59C H 1.121797 0.635883 -0.026215 0.129 Uiso 1 1 calc GR . . . .
C60 C 1.3283(9) 0.6717(4) 0.1186(4) 0.088(4) Uani 1 1 d . U . . .
H60A H 1.319510 0.667939 0.147186 0.132 Uiso 1 1 calc GR . . . .
H60B H 1.374521 0.685899 0.116737 0.132 Uiso 1 1 calc GR . . . .
H60C H 1.341581 0.652596 0.105533 0.132 Uiso 1 1 calc GR . . . .
C61 C 1.2162(9) 0.7151(4) 0.4424(5) 0.086(4) Uani 1 1 d . U . . .
H61A H 1.200084 0.724444 0.416169 0.130 Uiso 1 1 calc GR . . . .
H61B H 1.276438 0.717189 0.448392 0.130 Uiso 1 1 calc GR . . . .
H61C H 1.186730 0.725017 0.463577 0.130 Uiso 1 1 calc GR . . . .
C62 C 1.2164(12) 0.5756(4) 0.0333(7) 0.069(3) Uani 0.6 1 d D U P G 1
H62 H 1.172790 0.577903 0.010408 0.083 Uiso 0.6 1 calc R . P G 1
C63 C 0.4654(10) 0.5672(4) 0.1162(5) 0.094(4) Uani 1 1 d . U . . .
H63A H 0.441088 0.584855 0.101945 0.141 Uiso 1 1 calc GR . . . .
H63B H 0.422743 0.551493 0.117715 0.141 Uiso 1 1 calc GR . . . .
H63C H 0.511570 0.559355 0.101543 0.141 Uiso 1 1 calc GR . . . .
C64 C 1.2576(10) 0.5453(3) 0.0306(5) 0.090(3) Uani 1 1 d D U . . .
H64A H 1.285627 0.544079 0.005313 0.134 Uiso 0.6 1 calc R . P G 1
H64B H 1.298653 0.542696 0.053641 0.134 Uiso 0.6 1 calc R . P G 1
H64C H 1.215409 0.529351 0.030954 0.134 Uiso 0.6 1 calc R . P G 1
H64D H 1.312406 0.542134 0.020140 0.134 Uiso 0.4 1 calc R . P G 2
H64E H 1.242350 0.527463 0.045935 0.134 Uiso 0.4 1 calc R . P G 2
H64F H 1.215973 0.548555 0.007891 0.134 Uiso 0.4 1 calc R . P G 2
C65 C 0.8756(14) 0.7191(5) 0.4570(5) 0.076(4) Uani 0.7 1 d . U P H 1
H65A H 0.850928 0.725501 0.481770 0.113 Uiso 0.7 1 calc R . P H 1
H65B H 0.929369 0.729230 0.455109 0.113 Uiso 0.7 1 calc R . P H 1
H65C H 0.838159 0.724468 0.433419 0.113 Uiso 0.7 1 calc R . P H 1
C66 C 1.2746(10) 0.6020(3) 0.0336(5) 0.087(3) Uani 1 1 d D U . . .
H66A H 1.301893 0.602467 0.008069 0.131 Uiso 0.6 1 calc R . P G 1
H66B H 1.243237 0.620711 0.036554 0.131 Uiso 0.6 1 calc R . P G 1
H66C H 1.316848 0.599934 0.056249 0.131 Uiso 0.6 1 calc R . P G 1
H66D H 1.330450 0.601575 0.023579 0.131 Uiso 0.4 1 calc R . P G 2
H66E H 1.232772 0.603039 0.010581 0.131 Uiso 0.4 1 calc R . P G 2
H66F H 1.269277 0.619658 0.050969 0.131 Uiso 0.4 1 calc R . P G 2
C67 C 0.8156(9) 0.7358(4) 0.2440(4) 0.084(3) Uani 1 1 d . U . . .
H67A H 0.769623 0.740834 0.224028 0.126 Uiso 1 1 calc DR . . . .
H67B H 0.798441 0.719345 0.261316 0.126 Uiso 1 1 calc R . . . .
H67C H 0.830020 0.753627 0.260598 0.126 Uiso 1 1 calc R . . . .
C68 C 0.7584(15) 0.6874(6) 0.3488(7) 0.0490(16) Uani 0.5 1 d . U P I 1
H68 H 0.787550 0.682014 0.375533 0.059 Uiso 0.5 1 calc R . P I 1
C69 C 1.2568(9) 0.5530(4) 0.1783(6) 0.111(5) Uani 1 1 d . U . . .
H69A H 1.222504 0.544203 0.198545 0.166 Uiso 1 1 calc GR . . . .
H69B H 1.312659 0.557349 0.190831 0.166 Uiso 1 1 calc GR . . . .
H69C H 1.261081 0.538763 0.155942 0.166 Uiso 1 1 calc GR . . . .
C70 C 1.1157(9) 0.7114(4) 0.1920(5) 0.098(4) Uani 1 1 d . U . . .
H70A H 1.158960 0.726667 0.189211 0.147 Uiso 1 1 calc DR . . . .
H70B H 1.102840 0.701398 0.165881 0.147 Uiso 1 1 calc R . . . .
H70C H 1.065287 0.721116 0.200751 0.147 Uiso 1 1 calc R . . . .
Cu4 Cu 0.55086(14) 0.28883(4) 0.35585(5) 0.0587(6) Uani 1 1 d . U . . .
Cu5 Cu 0.57483(15) 0.27918(4) 0.21796(5) 0.0652(7) Uani 1 1 d . U . . .
Ti17 Ti 0.46388(11) 0.41221(4) 0.32686(4) 0.0243(4) Uani 1 1 d . U . . .
Cu6 Cu 0.63481(10) 0.40699(4) 0.27877(4) 0.0399(4) Uani 1 1 d . U . . .
Ti18 Ti 0.63757(11) 0.41903(4) 0.37958(4) 0.0248(4) Uani 1 1 d . U . . .
Ti19 Ti 0.62587(11) 0.40363(4) 0.17924(4) 0.0260(4) Uani 1 1 d . U . . .
Ti20 Ti 0.45410(11) 0.40686(4) 0.21966(5) 0.0273(4) Uani 1 1 d . U . . .
Ti21 Ti 0.41180(11) 0.40394(4) 0.41623(5) 0.0292(5) Uani 1 1 d . U . . .
Ti22 Ti 0.53770(11) 0.35909(4) 0.37841(5) 0.0285(4) Uani 1 1 d . U . . .
Ti23 Ti 0.52037(12) 0.33989(4) 0.28409(5) 0.0316(5) Uani 1 1 d . U . . .
Ti24 Ti 0.82183(11) 0.40655(4) 0.23368(5) 0.0305(5) Uani 1 1 d . U . . .
Ti25 Ti 0.51713(13) 0.34574(4) 0.18951(5) 0.0348(5) Uani 1 1 d . U . . .
Ti26 Ti 0.69869(12) 0.34282(4) 0.33641(5) 0.0351(5) Uani 1 1 d . U . . .
Ti27 Ti 0.69126(13) 0.33650(4) 0.23816(5) 0.0349(5) Uani 1 1 d . U . . .
Ti28 Ti 0.42164(13) 0.32036(5) 0.42447(5) 0.0379(5) Uani 1 1 d . U . . .
Ti29 Ti 0.82527(11) 0.41282(5) 0.33080(5) 0.0364(5) Uani 1 1 d . U . . .
Ti30 Ti 0.49248(13) 0.38549(5) 0.10813(5) 0.0378(5) Uani 1 1 d . U . . .
Ti31 Ti 0.84418(13) 0.35396(5) 0.28750(5) 0.0434(6) Uani 1 1 d . U . . .
Ti32 Ti 0.51762(16) 0.30253(5) 0.11895(5) 0.0535(7) Uani 1 1 d . U . . .
O58 O 0.5199(4) 0.40383(14) 0.38516(15) 0.0234(14) Uani 1 1 d . U . . .
O59 O 0.5762(4) 0.41639(14) 0.23114(16) 0.0240(14) Uani 1 1 d . U . . .
O60 O 0.5853(4) 0.42211(14) 0.32231(16) 0.0232(14) Uani 1 1 d . U . . .
O61 O 0.4520(4) 0.45618(15) 0.34272(17) 0.0274(15) Uani 1 1 d . U . . .
O62 O 0.3643(4) 0.40478(15) 0.35424(17) 0.0300(15) Uani 1 1 d . U . . .
O63 O 0.6209(4) 0.39133(15) 0.12389(16) 0.0315(16) Uani 1 1 d . U . . .
O64 O 0.7408(4) 0.41696(14) 0.27870(16) 0.0258(15) Uani 1 1 d . U . . .
O65 O 0.6363(4) 0.36607(14) 0.28300(16) 0.0271(15) Uani 1 1 d . U . . .
O66 O 0.4873(4) 0.36851(14) 0.32544(16) 0.0267(15) Uani 1 1 d . U . . .
O67 O 0.4352(4) 0.41489(15) 0.27493(17) 0.0287(16) Uani 1 1 d . U . . .
O68 O 0.6288(4) 0.36135(15) 0.19627(17) 0.0314(15) Uani 1 1 d . U . . .
O69 O 0.6234(4) 0.45685(15) 0.39558(16) 0.0294(15) Uani 1 1 d . U . . .
O70 O 0.4847(4) 0.36440(15) 0.23863(16) 0.0289(15) Uani 1 1 d . U . . .
O71 O 0.6656(4) 0.40440(16) 0.43644(17) 0.0316(16) Uani 1 1 d . U . . .
O72 O 0.4982(4) 0.39041(15) 0.17115(17) 0.0318(16) Uani 1 1 d . U . . .
O73 O 0.5900(4) 0.44468(15) 0.15848(17) 0.0292(15) Uani 1 1 d . U . . .
O74 O 0.4147(4) 0.45039(15) 0.40632(17) 0.0319(16) Uani 1 1 d . U . . .
O75 O 0.7277(4) 0.41301(14) 0.19570(17) 0.0273(15) Uani 1 1 d . U . . .
O76 O 0.6458(4) 0.37245(15) 0.36712(17) 0.0295(15) Uani 1 1 d . U . . .
O77 O 0.4327(4) 0.36157(16) 0.40988(17) 0.0343(16) Uani 1 1 d . U . . .
O78 O 0.5937(4) 0.36111(16) 0.43867(17) 0.0307(16) Uani 1 1 d . U . . .
O79 O 0.7418(4) 0.42312(16) 0.36233(17) 0.0329(16) Uani 1 1 d . U . . .
O80 O 0.7871(4) 0.36392(16) 0.23709(17) 0.0351(16) Uani 1 1 d . U . . .
O81 O 0.9013(4) 0.40299(16) 0.19999(18) 0.0361(17) Uani 1 1 d . U . . .
O82 O 0.4598(4) 0.41167(16) 0.46564(17) 0.0333(16) Uani 1 1 d . U . . .
O83 O 0.5081(5) 0.34454(16) 0.12785(18) 0.0407(18) Uani 1 1 d . U . . .
O84 O 0.8567(4) 0.45490(17) 0.31140(18) 0.0362(17) Uani 1 1 d . U . . .
O85 O 0.4972(4) 0.43229(16) 0.10752(18) 0.0353(16) Uani 1 1 d . U . . .
O86 O 0.4153(4) 0.44225(17) 0.20142(19) 0.0380(16) Uani 1 1 d . U . . .
O87 O 0.8538(4) 0.44995(16) 0.24354(18) 0.0339(16) Uani 1 1 d . U . . .
O88 O 0.7971(4) 0.36901(16) 0.33347(18) 0.0377(17) Uani 1 1 d . U . . .
O89 O 0.5139(5) 0.31856(16) 0.39203(18) 0.0399(18) Uani 1 1 d . U . . .
O90 O 0.3047(4) 0.40399(17) 0.42874(17) 0.0389(18) Uani 1 1 d . U . . .
O91 O 0.5904(5) 0.32397(15) 0.32969(18) 0.0386(17) Uani 1 1 d . U . . .
O92 O 0.4361(4) 0.31447(17) 0.2850(2) 0.0414(17) Uani 1 1 d . U . . .
O93 O 0.8855(4) 0.39410(17) 0.28329(18) 0.0394(17) Uani 1 1 d . U . . .
O94 O 0.7500(5) 0.32500(17) 0.28905(19) 0.0440(18) Uani 1 1 d . U . . .
O95 O 0.5816(5) 0.31888(15) 0.24368(18) 0.0421(18) Uani 1 1 d . U . . .
O96 O 0.5130(5) 0.38010(18) 0.0561(2) 0.047(2) Uani 1 1 d . U . . .
O97 O 0.3433(4) 0.38622(19) 0.20567(19) 0.0429(18) Uani 1 1 d . U . . .
O98 O 0.7274(5) 0.30671(17) 0.20748(19) 0.049(2) Uani 1 1 d . U . . .
O99 O 0.3188(5) 0.31277(18) 0.4045(2) 0.0499(19) Uani 1 1 d . U . . .
O100 O 0.3847(5) 0.34159(18) 0.18265(19) 0.0470(19) Uani 1 1 d . U . . .
O101 O 0.3813(5) 0.38841(18) 0.1022(2) 0.0464(19) Uani 1 1 d . U . . .
O102 O 0.9146(4) 0.4123(2) 0.36545(19) 0.051(2) Uani 1 1 d . U . . .
O103 O 0.4259(5) 0.32384(19) 0.47757(19) 0.056(2) Uani 1 1 d . U . . .
O104 O 0.4419(5) 0.27379(19) 0.4299(2) 0.048(2) Uani 1 1 d . U . . .
O105 O 0.5217(5) 0.30382(17) 0.17649(19) 0.051(2) Uani 1 1 d . U . . .
O106 O 0.7396(5) 0.31782(19) 0.3747(2) 0.060(2) Uani 1 1 d . U . . .
O107 O 0.6123(6) 0.30214(19) 0.0925(2) 0.062(2) Uani 1 1 d . U . . .
O108 O 0.5334(7) 0.25597(19) 0.1265(2) 0.071(3) Uani 1 1 d . U . . .
O109 O 0.5562(7) 0.24121(19) 0.1906(2) 0.082(3) Uani 1 1 d . U . . .
O110 O 0.4254(6) 0.2963(2) 0.0884(2) 0.069(2) Uani 1 1 d . U . . .
O111 O 0.9320(5) 0.3306(2) 0.2892(2) 0.073(3) Uani 1 1 d . U . . .
O112 O 0.5272(7) 0.25397(19) 0.3869(2) 0.082(3) Uani 1 1 d . U . . .
O113 O 0.5693(8) 0.2661(2) 0.3078(3) 0.100(4) Uani 1 1 d D U . . .
O114 O 0.6495(7) 0.25837(18) 0.2577(2) 0.083(3) Uani 1 1 d . U . . .
C71 C 0.6426(7) 0.3806(3) 0.4547(3) 0.037(2) Uani 1 1 d . U . . .
C72 C 0.4325(6) 0.4664(2) 0.3765(3) 0.032(2) Uani 1 1 d . U . . .
C73 C 0.8593(6) 0.4659(3) 0.2755(3) 0.037(2) Uani 1 1 d . U . . .
C74 C 0.2824(6) 0.3970(3) 0.3382(3) 0.041(2) Uani 1 1 d . U . . .
H74 H 0.245098 0.396831 0.361077 0.050 Uiso 1 1 calc R . . . .
C75 C 0.5374(7) 0.4520(3) 0.1293(3) 0.035(2) Uani 1 1 d . U . . .
C76 C 0.3305(8) 0.3593(3) 0.1950(3) 0.050(2) Uani 1 1 d . U . . .
C77 C 0.6743(7) 0.3770(3) 0.4971(3) 0.046(3) Uani 1 1 d . U . . .
H77A H 0.726404 0.388268 0.501945 0.069 Uiso 1 1 calc GR . . . .
H77B H 0.684511 0.355494 0.502908 0.069 Uiso 1 1 calc GR . . . .
H77C H 0.632991 0.384691 0.514896 0.069 Uiso 1 1 calc GR . . . .
C78 C 0.6654(8) 0.4846(3) 0.4045(3) 0.045(3) Uani 1 1 d . U . . .
H78 H 0.627490 0.498192 0.418690 0.055 Uiso 1 1 calc R . . . .
C79 C 0.5415(7) 0.4535(3) 0.4912(3) 0.044(3) Uani 1 1 d . U . . .
H79A H 0.588896 0.441493 0.502324 0.066 Uiso 1 1 calc GR . . . .
H79B H 0.538694 0.472439 0.506401 0.066 Uiso 1 1 calc GR . . . .
H79C H 0.548518 0.458062 0.462665 0.066 Uiso 1 1 calc GR . . . .
C80 C 0.6886(7) 0.3839(3) 0.0980(3) 0.043(3) Uani 1 1 d . U . . .
H80 H 0.664373 0.372666 0.073697 0.052 Uiso 1 1 calc R . . . .
C81 C 0.4632(7) 0.4362(3) 0.4944(3) 0.043(2) Uani 1 1 d . U . . .
H81 H 0.414988 0.449967 0.487593 0.052 Uiso 1 1 calc R . . . .
C82 C 0.8696(7) 0.4988(3) 0.2725(3) 0.040(2) Uani 1 1 d . U . . .
H82A H 0.821109 0.508971 0.282567 0.060 Uiso 1 1 calc GR . . . .
H82B H 0.874570 0.504442 0.244110 0.060 Uiso 1 1 calc GR . . . .
H82C H 0.920101 0.505041 0.288695 0.060 Uiso 1 1 calc GR . . . .
C83 C 0.7523(7) 0.3640(3) 0.1204(3) 0.047(3) Uani 1 1 d . U . . .
H83A H 0.781434 0.375553 0.142337 0.070 Uiso 1 1 calc GR . . . .
H83B H 0.792547 0.356903 0.101679 0.070 Uiso 1 1 calc GR . . . .
H83C H 0.724288 0.346618 0.131716 0.070 Uiso 1 1 calc GR . . . .
C84 C 0.4800(9) 0.2525(3) 0.4159(3) 0.055(3) Uani 1 1 d . U . . .
C85 C 0.5248(7) 0.4844(3) 0.1205(3) 0.047(3) Uani 1 1 d . U . . .
H85A H 0.547284 0.496400 0.143678 0.070 Uiso 1 1 calc GR . . . .
H85B H 0.465130 0.488561 0.115471 0.070 Uiso 1 1 calc GR . . . .
H85C H 0.553730 0.489893 0.096476 0.070 Uiso 1 1 calc GR . . . .
C86 C 0.7950(8) 0.2867(3) 0.2017(3) 0.054(3) Uani 1 1 d . U . . .
H86 H 0.811763 0.276710 0.228119 0.065 Uiso 1 1 calc R . . . .
C87 C 0.4549(8) 0.4233(3) 0.5366(3) 0.052(3) Uani 1 1 d . U . . .
H87A H 0.400761 0.413262 0.537459 0.078 Uiso 1 1 calc GR . . . .
H87B H 0.459145 0.439677 0.556527 0.078 Uiso 1 1 calc GR . . . .
H87C H 0.499569 0.408580 0.542933 0.078 Uiso 1 1 calc GR . . . .
C88 C 0.2508(7) 0.4122(3) 0.4592(3) 0.051(3) Uani 1 1 d . U . . .
H88 H 0.285926 0.416066 0.484810 0.061 Uiso 1 1 calc R . . . .
C89 C 0.7253(8) 0.4129(3) 0.0840(3) 0.057(3) Uani 1 1 d . U . . .
H89A H 0.682321 0.424529 0.068253 0.085 Uiso 1 1 calc GR . . . .
H89B H 0.771227 0.408467 0.067027 0.085 Uiso 1 1 calc GR . . . .
H89C H 0.746359 0.424797 0.107548 0.085 Uiso 1 1 calc GR . . . .
C90 C 0.6844(9) 0.4992(3) 0.3645(3) 0.060(3) Uani 1 1 d . U . . .
H90A H 0.728688 0.487790 0.352450 0.089 Uiso 1 1 calc GR . . . .
H90B H 0.702738 0.520057 0.369386 0.089 Uiso 1 1 calc GR . . . .
H90C H 0.634125 0.499038 0.345964 0.089 Uiso 1 1 calc GR . . . .
C91 C 0.4744(9) 0.2223(3) 0.4348(3) 0.061(4) Uani 1 1 d . U . . .
H91A H 0.507747 0.207786 0.420519 0.092 Uiso 1 1 calc R . . . .
H91B H 0.495682 0.223388 0.463294 0.092 Uiso 1 1 calc R . . . .
H91C H 0.416135 0.215651 0.433243 0.092 Uiso 1 1 calc R . . . .
C92 C 0.4321(8) 0.4998(2) 0.3814(3) 0.045(3) Uani 1 1 d . U . . .
H92A H 0.446870 0.509398 0.356179 0.068 Uiso 1 1 calc R . . . .
H92B H 0.376362 0.506502 0.387651 0.068 Uiso 1 1 calc R . . . .
H92C H 0.472700 0.505663 0.403491 0.068 Uiso 1 1 calc R . . . .
C93 C 0.2431(7) 0.3475(3) 0.1972(3) 0.059(3) Uani 1 1 d . U . . .
H93A H 0.240478 0.326421 0.188272 0.089 Uiso 1 1 calc R . . . .
H93B H 0.227145 0.348849 0.225156 0.089 Uiso 1 1 calc R . . . .
H93C H 0.204650 0.359716 0.179584 0.089 Uiso 1 1 calc R . . . .
C94 C 0.2824(8) 0.3653(3) 0.3201(3) 0.058(3) Uani 1 1 d . U . . .
H94A H 0.315670 0.365254 0.296449 0.087 Uiso 1 1 calc GR . . . .
H94B H 0.225072 0.359298 0.311830 0.087 Uiso 1 1 calc GR . . . .
H94C H 0.306482 0.351086 0.340361 0.087 Uiso 1 1 calc GR . . . .
C95 C 0.5453(10) 0.2362(3) 0.1528(4) 0.065(3) Uani 1 1 d . U . . .
C96 C 0.2500(7) 0.4206(3) 0.3082(3) 0.060(3) Uani 1 1 d . U . . .
H96A H 0.252817 0.440519 0.321028 0.090 Uiso 1 1 calc GR . . . .
H96B H 0.192051 0.415948 0.299124 0.090 Uiso 1 1 calc GR . . . .
H96C H 0.284115 0.420532 0.284821 0.090 Uiso 1 1 calc GR . . . .
C97 C 0.4647(9) 0.3353(4) 0.5137(3) 0.070(4) Uani 1 1 d . U . . .
H97 H 0.487965 0.355745 0.508645 0.083 Uiso 1 1 calc R . . . .
C98 C 0.9793(8) 0.4118(4) 0.1863(3) 0.070(4) Uani 1 1 d . U . . .
H98 H 0.978218 0.434359 0.185040 0.084 Uiso 1 1 calc R . . . .
C99 C 0.6544(9) 0.2831(3) 0.0661(3) 0.061(3) Uani 1 1 d . U . . .
H99 H 0.666918 0.263695 0.080683 0.073 Uiso 1 1 calc R . . . .
C100 C 0.7651(9) 0.2628(3) 0.1719(3) 0.068(3) Uani 1 1 d . U . . .
H10A H 0.716733 0.252448 0.181812 0.102 Uiso 1 1 calc GR . . . .
H10B H 0.809844 0.248157 0.168752 0.102 Uiso 1 1 calc GR . . . .
H10C H 0.749223 0.272231 0.145692 0.102 Uiso 1 1 calc GR . . . .
C101 C 0.7353(9) 0.2969(3) 0.0572(4) 0.065(3) Uani 1 1 d . U . . .
H10D H 0.725204 0.316538 0.044016 0.097 Uiso 1 1 calc GR . . . .
H10E H 0.764202 0.283563 0.039278 0.097 Uiso 1 1 calc GR . . . .
H10F H 0.769735 0.299787 0.082576 0.097 Uiso 1 1 calc GR . . . .
C102 C 0.7429(8) 0.4784(3) 0.4326(3) 0.058(3) Uani 1 1 d . U . . .
H10G H 0.726545 0.468709 0.457392 0.087 Uiso 1 1 calc GR . . . .
H10H H 0.771223 0.497540 0.439400 0.087 Uiso 1 1 calc GR . . . .
H10I H 0.780598 0.465051 0.418983 0.087 Uiso 1 1 calc GR . . . .
C103 C 0.1946(8) 0.3864(3) 0.4663(4) 0.071(3) Uani 1 1 d . U . . .
H10J H 0.157375 0.391848 0.487299 0.107 Uiso 1 1 calc R . . . .
H10K H 0.161492 0.381482 0.441195 0.107 Uiso 1 1 calc R . . . .
H10L H 0.227985 0.368731 0.475265 0.107 Uiso 1 1 calc R . . . .
C104 C 1.0042(8) 0.4107(4) 0.3722(3) 0.072(3) Uani 1 1 d . U . . .
H104 H 1.020858 0.418973 0.399685 0.086 Uiso 1 1 calc R . . . .
C105 C 0.3061(8) 0.4033(4) 0.1054(4) 0.067(3) Uani 1 1 d . U . . .
H105 H 0.303100 0.409515 0.134310 0.080 Uiso 1 1 calc R . . . .
C106 C 0.3005(9) 0.4313(4) 0.0799(4) 0.080(4) Uani 1 1 d . U . . .
H10M H 0.344987 0.445343 0.089177 0.120 Uiso 1 1 calc GR . . . .
H10N H 0.246254 0.440977 0.082156 0.120 Uiso 1 1 calc GR . . . .
H10O H 0.306698 0.425927 0.051526 0.120 Uiso 1 1 calc GR . . . .
C107 C 0.5990(9) 0.2760(3) 0.0293(3) 0.071(4) Uani 1 1 d . U . . .
H10P H 0.543991 0.269975 0.037301 0.107 Uiso 1 1 calc GR . . . .
H10Q H 0.623281 0.259429 0.014389 0.107 Uiso 1 1 calc GR . . . .
H10R H 0.593422 0.293923 0.011879 0.107 Uiso 1 1 calc GR . . . .
C108 C 0.2357(8) 0.3809(4) 0.0951(4) 0.072(3) Uani 1 1 d . U . . .
H10S H 0.238056 0.374048 0.067068 0.108 Uiso 1 1 calc GR . . . .
H10T H 0.181990 0.390673 0.098316 0.108 Uiso 1 1 calc GR . . . .
H10U H 0.241921 0.363430 0.113357 0.108 Uiso 1 1 calc GR . . . .
C109 C 1.0650(9) 0.3115(3) 0.2767(4) 0.073(3) Uani 1 1 d . U . . .
H10V H 1.038250 0.305773 0.250241 0.109 Uiso 0.5 1 calc GR . P J 1
H10W H 1.107332 0.296380 0.285186 0.109 Uiso 0.5 1 calc GR . P J 1
H10X H 1.091533 0.331297 0.274606 0.109 Uiso 0.5 1 calc GR . P J 1
H10Y H 1.079274 0.329364 0.293176 0.109 Uiso 0.5 1 calc GR . P K 2
HB H 1.068002 0.316451 0.247975 0.109 Uiso 0.5 1 calc GR . P K 2
HC H 1.104463 0.295169 0.284107 0.109 Uiso 0.5 1 calc GR . P K 2
C110 C 0.8677(9) 0.3035(3) 0.1881(4) 0.073(3) Uani 1 1 d . U . . .
H11A H 0.855008 0.310818 0.160436 0.110 Uiso 1 1 calc GR . . . .
H11B H 0.916235 0.290122 0.188867 0.110 Uiso 1 1 calc GR . . . .
H11C H 0.879818 0.320785 0.206176 0.110 Uiso 1 1 calc GR . . . .
C111 C 0.5457(11) 0.2045(3) 0.1394(4) 0.079(4) Uani 1 1 d . U . . .
H11D H 0.504976 0.201908 0.116180 0.118 Uiso 1 1 calc GR . . . .
H11E H 0.530901 0.191347 0.161567 0.118 Uiso 1 1 calc GR . . . .
H11F H 0.601340 0.199220 0.131496 0.118 Uiso 1 1 calc GR . . . .
C112 C 0.4708(10) 0.3805(3) 0.0172(4) 0.082(3) Uani 1 1 d D U . . .
H112 H 0.411006 0.374201 0.016484 0.099 Uiso 1 1 calc R . . . .
C113 C 0.3643(9) 0.2774(3) 0.3164(4) 0.073(3) Uani 1 1 d . U . . .
H11G H 0.318955 0.262581 0.313244 0.109 Uiso 1 1 calc R . . . .
H11H H 0.416986 0.266856 0.323505 0.109 Uiso 1 1 calc DR . . . .
H11I H 0.353091 0.291658 0.337949 0.109 Uiso 1 1 calc R . . . .
C114 C 0.2073(8) 0.4410(4) 0.4467(4) 0.073(4) Uani 1 1 d . U . . .
H11J H 0.248331 0.457225 0.445506 0.109 Uiso 1 1 calc GR . . . .
H11K H 0.167207 0.446159 0.466557 0.109 Uiso 1 1 calc GR . . . .
H11L H 0.177778 0.438316 0.420038 0.109 Uiso 1 1 calc GR . . . .
C115 C 0.2589(12) 0.2882(5) 0.4055(5) 0.080(3) Uani 0.8 1 d D U P L 1
H115 H 0.278389 0.270221 0.390562 0.096 Uiso 0.8 1 calc R . P L 1
C116 C 0.3702(9) 0.2938(3) 0.2784(4) 0.062(3) Uani 1 1 d . U . . .
H116 H 0.317669 0.305675 0.273266 0.074 Uiso 1 1 calc R . . . .
C117 C 0.3800(9) 0.2743(3) 0.2419(4) 0.069(3) Uani 1 1 d . U . . .
H11M H 0.381118 0.287132 0.217799 0.104 Uiso 1 1 calc GR . . . .
H11N H 0.333063 0.260210 0.238451 0.104 Uiso 1 1 calc GR . . . .
H11O H 0.432231 0.262920 0.245584 0.104 Uiso 1 1 calc GR . . . .
C118 C 1.0432(8) 0.4299(4) 0.3410(4) 0.086(4) Uani 1 1 d . U . . .
H11P H 1.032941 0.420660 0.314231 0.129 Uiso 1 1 calc GR . . . .
H11Q H 1.103424 0.431328 0.347786 0.129 Uiso 1 1 calc GR . . . .
H11R H 1.018707 0.450177 0.340793 0.129 Uiso 1 1 calc GR . . . .
C119 C 0.3718(12) 0.4691(7) 0.1984(8) 0.055(3) Uani 0.5 1 d D U P M 1
H119 H 0.383183 0.477289 0.171135 0.066 Uiso 0.5 1 calc R . P M 1
C120 C 1.0307(9) 0.3786(4) 0.3707(4) 0.093(4) Uani 1 1 d . U . . .
H12A H 1.005330 0.367251 0.392062 0.140 Uiso 1 1 calc GR . . . .
H12B H 1.091508 0.377433 0.374933 0.140 Uiso 1 1 calc GR . . . .
H12C H 1.012653 0.370033 0.344275 0.140 Uiso 1 1 calc GR . . . .
C121 C 0.2434(10) 0.2801(4) 0.4473(4) 0.085(3) Uani 1 1 d D U . . .
H12D H 0.296250 0.274967 0.462289 0.128 Uiso 0.8 1 calc GR . P L 1
H12E H 0.205883 0.262594 0.447077 0.128 Uiso 0.8 1 calc GR . P L 1
H12F H 0.217587 0.297192 0.460392 0.128 Uiso 0.8 1 calc GR . P L 1
H12G H 0.276679 0.284126 0.472664 0.128 Uiso 0.2 1 calc R . P L 2
H12H H 0.188236 0.272632 0.453336 0.128 Uiso 0.2 1 calc R . P L 2
H12I H 0.271390 0.264770 0.431740 0.128 Uiso 0.2 1 calc R . P L 2
C122 C 0.4052(8) 0.4922(3) 0.2271(4) 0.064(3) Uani 1 1 d . U . . .
H12J H 0.430195 0.482272 0.251548 0.096 Uiso 0.5 1 calc GR . P M 1
H12K H 0.360009 0.505506 0.234412 0.096 Uiso 0.5 1 calc GR . P M 1
H12L H 0.447766 0.504126 0.214616 0.096 Uiso 0.5 1 calc GR . P M 1
H12M H 0.452091 0.486618 0.246243 0.096 Uiso 0.5 1 calc GR . P M 2
H12N H 0.369914 0.506942 0.239818 0.096 Uiso 0.5 1 calc GR . P M 2
H12O H 0.426516 0.501060 0.202810 0.096 Uiso 0.5 1 calc GR . P M 2
C123 C 0.6403(12) 0.2590(3) 0.2948(4) 0.115(6) Uani 1 1 d D U . . .
C124 C 0.275(3) 0.2961(12) 0.0983(17) 0.084(4) Uani 0.45 1 d D U P N 2
H12P H 0.222886 0.284877 0.094201 0.126 Uiso 0.45 1 calc R . P N 2
H12Q H 0.288071 0.299599 0.127327 0.126 Uiso 0.45 1 calc R . P N 2
H12R H 0.269685 0.315623 0.084286 0.126 Uiso 0.45 1 calc R . P N 2
C125 C 0.9869(9) 0.4015(4) 0.1444(4) 0.095(5) Uani 1 1 d . U . . .
H12S H 0.985915 0.379368 0.143521 0.143 Uiso 1 1 calc GR . . . .
H12T H 1.039466 0.408837 0.134828 0.143 Uiso 1 1 calc GR . . . .
H12U H 0.940169 0.409482 0.126904 0.143 Uiso 1 1 calc GR . . . .
C126 C 0.4042(10) 0.3375(4) 0.5446(4) 0.095(4) Uani 1 1 d . U . . .
H12V H 0.359410 0.351389 0.535221 0.142 Uiso 1 1 calc GR . . . .
H12W H 0.432096 0.345186 0.569810 0.142 Uiso 1 1 calc GR . . . .
H12X H 0.380778 0.317502 0.549324 0.142 Uiso 1 1 calc GR . . . .
C127 C 1.0474(8) 0.4042(4) 0.2146(4) 0.090(4) Uani 1 1 d . U . . .
H12Y H 1.049912 0.418568 0.237105 0.135 Uiso 1 1 calc GR . . . .
HD H 1.099637 0.405025 0.201079 0.135 Uiso 1 1 calc GR . . . .
HE H 1.039464 0.383702 0.224912 0.135 Uiso 1 1 calc GR . . . .
C128 C 0.2793(8) 0.4647(3) 0.1963(4) 0.068(3) Uani 1 1 d D U . . .
H12Z H 0.266033 0.443785 0.188471 0.102 Uiso 0.5 1 calc GR . P M 1
HF H 0.252695 0.478517 0.176158 0.102 Uiso 0.5 1 calc GR . P M 1
HG H 0.258748 0.468869 0.222847 0.102 Uiso 0.5 1 calc GR . P M 1
HH H 0.283915 0.467717 0.167211 0.102 Uiso 0.5 1 calc GR . P M 2
HI H 0.243697 0.480454 0.206607 0.102 Uiso 0.5 1 calc GR . P M 2
HJ H 0.254859 0.444808 0.200830 0.102 Uiso 0.5 1 calc GR . P M 2
C129 C 0.5364(10) 0.3134(4) 0.5259(4) 0.089(4) Uani 1 1 d . U . . .
H12 H 0.513475 0.293849 0.533488 0.134 Uiso 1 1 calc GR . . . .
HK H 0.570531 0.321768 0.548899 0.134 Uiso 1 1 calc GR . . . .
HL H 0.570899 0.310602 0.502953 0.134 Uiso 1 1 calc GR . . . .
C130 C 0.6988(10) 0.2516(4) 0.3248(4) 0.141(6) Uani 1 1 d . U . . .
H13A H 0.675464 0.254049 0.351109 0.211 Uiso 1 1 calc R . . . .
H13B H 0.715999 0.230553 0.321489 0.211 Uiso 1 1 calc DR . . . .
H13C H 0.747258 0.264896 0.323389 0.211 Uiso 1 1 calc R . . . .
C131 C 1.0030(17) 0.3129(5) 0.3061(9) 0.068(3) Uani 0.5 1 d D U P O 1
H131 H 1.028523 0.324752 0.329553 0.081 Uiso 0.5 1 calc R . P O 1
C132 C 0.9663(10) 0.2848(3) 0.3239(4) 0.084(3) Uani 1 1 d D U . . .
H13D H 0.925723 0.290591 0.343133 0.126 Uiso 0.5 1 calc R . P O 1
H13E H 0.938616 0.272642 0.302104 0.126 Uiso 0.5 1 calc R . P O 1
H13F H 1.010964 0.272852 0.337908 0.126 Uiso 0.5 1 calc R . P O 1
H13G H 0.992805 0.264852 0.322885 0.126 Uiso 0.5 1 calc R . P O 2
H13H H 0.993984 0.296663 0.345918 0.126 Uiso 0.5 1 calc R . P O 2
H13I H 0.907312 0.282287 0.328631 0.126 Uiso 0.5 1 calc R . P O 2
C133 C 0.3520(18) 0.3084(7) 0.0764(7) 0.081(4) Uani 0.55 1 d D U P P 1
H133 H 0.350253 0.329777 0.086113 0.097 Uiso 0.55 1 calc R . P P 1
C134 C 0.1813(10) 0.3019(4) 0.3832(5) 0.093(3) Uani 1 1 d . U . . .
H13J H 0.135889 0.287118 0.381967 0.140 Uiso 0.8 1 calc R . P L 1
H13K H 0.164345 0.320008 0.397603 0.140 Uiso 0.8 1 calc R . P L 1
H13L H 0.193816 0.307494 0.355612 0.140 Uiso 0.8 1 calc R . P L 1
H13M H 0.174669 0.320493 0.367076 0.140 Uiso 0.2 1 calc R . P L 2
H13N H 0.209438 0.286594 0.367765 0.140 Uiso 0.2 1 calc R . P L 2
H13O H 0.126284 0.294456 0.389361 0.140 Uiso 0.2 1 calc R . P L 2
C135 C 0.7213(11) 0.2910(4) 0.4365(5) 0.097(3) Uani 1 1 d . U . . .
H13P H 0.753194 0.283245 0.460596 0.146 Uiso 0.5 1 calc R . P Q 1
H13Q H 0.679962 0.305658 0.444622 0.146 Uiso 0.5 1 calc R . P Q 1
H13R H 0.692867 0.274261 0.421915 0.146 Uiso 0.5 1 calc R . P Q 1
H13S H 0.662572 0.296428 0.438089 0.146 Uiso 0.5 1 calc R . P R 2
H13T H 0.725886 0.275078 0.416226 0.146 Uiso 0.5 1 calc R . P R 2
H13U H 0.744240 0.283755 0.462930 0.146 Uiso 0.5 1 calc R . P R 2
C136 C 0.7759(15) 0.3053(8) 0.4110(10) 0.088(4) Uani 0.5 1 d D U P S 1
H136 H 0.794120 0.286160 0.398246 0.105 Uiso 0.5 1 calc R . P S 1
C137 C 0.8644(10) 0.3181(4) 0.4190(5) 0.102(3) Uani 1 1 d D U . . .
H13V H 0.890179 0.309544 0.444198 0.154 Uiso 0.5 1 calc R . P S 1
H13W H 0.897909 0.312792 0.396492 0.154 Uiso 0.5 1 calc R . P S 1
H13X H 0.861634 0.340153 0.421481 0.154 Uiso 0.5 1 calc R . P S 1
H13Y H 0.894538 0.321044 0.445527 0.154 Uiso 0.5 1 calc R . P S 2
HM H 0.871748 0.297226 0.410077 0.154 Uiso 0.5 1 calc R . P S 2
HN H 0.886436 0.332000 0.399361 0.154 Uiso 0.5 1 calc R . P S 2
C138 C 0.3339(18) 0.3078(7) 0.0306(6) 0.081(4) Uani 0.55 1 d D U P P 1
H13Z H 0.351761 0.326944 0.019013 0.122 Uiso 0.55 1 calc GR . P P 1
HO H 0.273965 0.305083 0.024099 0.122 Uiso 0.55 1 calc GR . P P 1
HP H 0.364342 0.291064 0.019107 0.122 Uiso 0.55 1 calc GR . P P 1
C139 C 0.5211(11) 0.3638(4) -0.0115(5) 0.110(4) Uani 1 1 d D U . . .
H13 H 0.579746 0.369609 -0.006975 0.165 Uiso 1 1 calc GR . . . .
HQ H 0.501004 0.368707 -0.039376 0.165 Uiso 1 1 calc GR . . . .
HR H 0.515527 0.341983 -0.007073 0.165 Uiso 1 1 calc GR . . . .
C140 C 0.4848(13) 0.4121(4) 0.0016(6) 0.129(5) Uani 1 1 d D U . . .
H14A H 0.477055 0.426787 0.023173 0.194 Uiso 1 1 calc GR . . . .
H14B H 0.444723 0.416289 -0.021471 0.194 Uiso 1 1 calc GR . . . .
H14C H 0.541591 0.413800 -0.007055 0.194 Uiso 1 1 calc GR . . . .
C141 C 0.3581(16) 0.4663(6) 0.2164(8) 0.057(3) Uani 0.5 1 d . U P M 2
H141 H 0.346909 0.458088 0.243638 0.068 Uiso 0.5 1 calc R . P M 2
C142 C 0.7325(15) 0.6946(6) 0.3185(7) 0.051(3) Uani 0.5 1 d . U P I 2
H142 H 0.704987 0.699821 0.291341 0.061 Uiso 0.5 1 calc R . P I 2
C143 C 0.9739(19) 0.3009(7) 0.2843(6) 0.072(3) Uani 0.5 1 d D U P O 2
H143 H 0.947800 0.289141 0.260878 0.087 Uiso 0.5 1 calc R . P O 2
C144 C 0.7790(14) 0.3239(8) 0.4220(9) 0.080(3) Uani 0.5 1 d D U P S 2
H144 H 0.764422 0.343598 0.434662 0.096 Uiso 0.5 1 calc R . P S 2
C145 C 0.8038(18) 0.6988(11) 0.4489(12) 0.073(5) Uani 0.3 1 d D U P H 2
H14M H 0.780808 0.704661 0.474406 0.110 Uiso 0.3 1 calc R . P H 2
H14N H 0.809764 0.716798 0.432123 0.110 Uiso 0.3 1 calc R . P H 2
H14O H 0.766031 0.684422 0.434485 0.110 Uiso 0.3 1 calc R . P H 2
C146 C 1.261(3) 0.5729(4) 0.0581(6) 0.078(3) Uani 0.4 1 d D U P G 2
H146 H 1.303643 0.570622 0.081369 0.094 Uiso 0.4 1 calc R . P G 2
C147 C 0.3462(19) 0.2778(9) 0.0812(10) 0.081(4) Uani 0.45 1 d D U P N 2
H147 H 0.352336 0.257731 0.094953 0.097 Uiso 0.45 1 calc R . P N 2
C148 C 0.328(2) 0.2738(8) 0.0347(9) 0.084(5) Uani 0.45 1 d . U P N 2
H14D H 0.334120 0.293222 0.021115 0.126 Uiso 0.45 1 calc GR . P N 2
H14E H 0.270623 0.266399 0.029097 0.126 Uiso 0.45 1 calc GR . P N 2
H14F H 0.366931 0.259108 0.024564 0.126 Uiso 0.45 1 calc GR . P N 2
C149 C 0.289(2) 0.2893(10) 0.0985(14) 0.084(4) Uani 0.55 1 d . U P P 1
H14G H 0.284970 0.268992 0.086518 0.126 Uiso 0.55 1 calc GR . P P 1
H14H H 0.233894 0.298959 0.095670 0.126 Uiso 0.55 1 calc GR . P P 1
H14I H 0.307397 0.287676 0.127229 0.126 Uiso 0.55 1 calc GR . P P 1
C150 C 0.234(5) 0.3087(19) 0.423(2) 0.080(4) Uani 0.2 1 d . U P L 2
H150 H 0.214857 0.326598 0.438291 0.096 Uiso 0.2 1 calc R . P L 2

loop_
_atom_site_aniso_label
_atom_site_aniso_U_11
_atom_site_aniso_U_22
_atom_site_aniso_U_33
_atom_site_aniso_U_23
_atom_site_aniso_U_13
_atom_site_aniso_U_12
Cu1 0.0482(11) 0.0473(12) 0.0400(9) -0.0207(8) 0.0167(8) -0.0095(9)
Cu2 0.1150(18) 0.0481(13) 0.0411(10) -0.0190(9) 0.0455(11) -0.0428(12)
Ti1 0.0286(10) 0.0254(11) 0.0235(8) -0.0004(7) 0.0088(7) 0.0007(8)
Cu3 0.0451(11) 0.0554(13) 0.0301(8) -0.0051(8) 0.0078(7) -0.0002(9)
Ti2 0.0296(10) 0.0279(11) 0.0206(8) 0.0007(7) 0.0037(7) -0.0005(9)
Ti3 0.0277(10) 0.0395(12) 0.0164(8) -0.0068(8) 0.0071(7) 0.0001(9)
Ti4 0.0327(11) 0.0266(11) 0.0257(9) 0.0000(8) 0.0077(8) -0.0011(9)
Ti5 0.0331(11) 0.0326(12) 0.0220(9) -0.0037(8) 0.0091(8) -0.0051(9)
Ti6 0.0336(11) 0.0371(12) 0.0180(8) -0.0039(8) 0.0057(7) -0.0027(9)
Ti7 0.0283(10) 0.0511(14) 0.0180(8) -0.0093(8) 0.0078(7) -0.0010(9)
Ti8 0.0341(11) 0.0335(12) 0.0225(9) -0.0008(8) 0.0089(8) -0.0059(9)
Ti9 0.0322(11) 0.0460(13) 0.0198(8) -0.0114(8) 0.0115(8) -0.0121(10)
Ti10 0.0274(10) 0.0547(14) 0.0162(8) -0.0098(8) 0.0065(7) 0.0019(10)
Ti11 0.0310(11) 0.0495(14) 0.0212(9) -0.0124(8) 0.0103(8) -0.0082(10)
Ti12 0.0353(11) 0.0451(13) 0.0206(9) -0.0086(8) 0.0104(8) -0.0094(10)
Ti13 0.0330(11) 0.0706(17) 0.0178(9) -0.0095(9) 0.0047(8) -0.0027(11)
Ti14 0.0406(12) 0.0601(15) 0.0192(9) -0.0101(9) 0.0117(8) -0.0005(11)
Ti15 0.0420(13) 0.0641(16) 0.0221(9) 0.0033(9) 0.0110(8) -0.0106(11)
Ti16 0.0431(13) 0.0739(18) 0.0308(10) -0.0265(10) 0.0117(9) -0.0112(12)
O1 0.026(3) 0.031(4) 0.017(3) 0.003(3) 0.004(2) -0.001(3)
O2 0.037(4) 0.025(4) 0.020(3) -0.002(3) 0.010(3) 0.003(3)
O3 0.033(4) 0.023(4) 0.026(3) 0.003(3) 0.010(3) 0.002(3)
O4 0.033(4) 0.029(4) 0.017(3) -0.003(3) 0.008(3) 0.001(3)
O5 0.033(4) 0.024(4) 0.029(3) -0.002(3) 0.010(3) -0.005(3)
O6 0.030(4) 0.037(4) 0.017(3) 0.000(3) 0.003(3) -0.008(3)
O7 0.029(4) 0.025(4) 0.023(3) -0.001(3) 0.010(3) 0.003(3)
O8 0.027(3) 0.028(4) 0.022(3) -0.006(3) 0.005(3) -0.005(3)
O9 0.029(4) 0.032(4) 0.026(3) 0.004(3) 0.006(3) 0.004(3)
O10 0.027(4) 0.038(4) 0.020(3) -0.005(3) 0.005(3) -0.004(3)
O11 0.037(4) 0.041(4) 0.015(3) -0.001(3) 0.008(3) 0.007(3)
O12 0.025(4) 0.029(4) 0.025(3) 0.002(3) 0.009(3) 0.000(3)
O13 0.0440(17) 0.0429(17) 0.0421(16) 0.0003(10) 0.0021(10) -0.0018(10)
O14 0.030(3) 0.035(4) 0.029(3) 0.006(3) 0.002(3) -0.002(3)
O15 0.030(4) 0.043(4) 0.027(3) -0.012(3) 0.010(3) -0.006(3)
O16 0.0284(17) 0.0291(17) 0.0274(16) -0.0009(10) 0.0036(10) 0.0002(10)
O17 0.032(4) 0.035(4) 0.023(3) -0.007(3) 0.006(3) -0.006(3)
O18 0.036(4) 0.044(4) 0.016(3) -0.004(3) 0.005(3) -0.003(3)
O19 0.025(4) 0.054(4) 0.014(3) -0.011(3) 0.006(2) -0.008(3)
O20 0.035(4) 0.047(4) 0.020(3) -0.008(3) 0.013(3) -0.010(3)
O21 0.046(4) 0.036(4) 0.020(3) -0.006(3) 0.007(3) -0.003(3)
O22 0.033(4) 0.034(4) 0.024(3) -0.002(3) -0.001(3) -0.002(3)
O23 0.034(4) 0.036(4) 0.031(4) -0.006(3) 0.003(3) -0.003(3)
O24 0.032(4) 0.042(4) 0.027(3) -0.009(3) 0.011(3) -0.012(3)
O25 0.034(4) 0.028(4) 0.028(3) -0.001(3) 0.014(3) -0.004(3)
O26 0.033(4) 0.045(4) 0.016(3) -0.001(3) 0.004(3) -0.004(3)
O27 0.031(4) 0.068(5) 0.021(3) -0.015(3) 0.010(3) -0.016(3)
O28 0.042(4) 0.044(5) 0.020(3) -0.005(3) 0.006(3) -0.007(3)
O29 0.037(4) 0.056(5) 0.017(3) -0.009(3) 0.006(3) -0.016(3)
O30 0.032(4) 0.059(5) 0.020(3) -0.010(3) 0.002(3) 0.003(3)
O31 0.028(4) 0.062(5) 0.019(3) -0.013(3) 0.003(3) 0.007(3)
O32 0.034(4) 0.050(5) 0.025(3) -0.009(3) 0.008(3) 0.004(4)
O33 0.052(5) 0.040(5) 0.029(3) 0.003(3) 0.011(3) -0.007(4)
O34 0.024(4) 0.071(5) 0.025(3) -0.018(3) 0.006(3) 0.000(4)
O35 0.037(4) 0.052(5) 0.034(4) -0.019(3) 0.010(3) -0.017(4)
O36 0.030(4) 0.065(5) 0.028(3) -0.007(3) 0.012(3) -0.001(3)
O37 0.041(4) 0.049(4) 0.022(3) -0.006(3) 0.008(3) -0.013(3)
O38 0.033(4) 0.029(4) 0.052(4) 0.001(3) 0.011(3) 0.005(3)
O39 0.036(4) 0.065(5) 0.024(3) -0.011(3) 0.007(3) 0.008(4)
O40 0.041(4) 0.068(5) 0.025(3) -0.017(3) 0.019(3) -0.019(4)
O41 0.039(4) 0.059(5) 0.020(3) -0.001(3) 0.002(3) 0.009(3)
O42 0.043(4) 0.044(4) 0.030(3) -0.004(3) 0.013(3) -0.015(3)
O43 0.032(4) 0.067(5) 0.025(3) -0.015(3) 0.011(3) -0.011(3)
O44 0.053(5) 0.053(5) 0.024(3) -0.014(3) 0.009(3) 0.000(4)
O45 0.039(4) 0.079(6) 0.029(4) -0.011(4) 0.005(3) 0.001(4)
O46 0.038(4) 0.072(6) 0.023(3) -0.011(3) 0.008(3) -0.001(4)
O47 0.054(5) 0.089(7) 0.027(4) -0.008(4) 0.009(3) -0.003(4)
O48 0.050(5) 0.075(6) 0.036(4) 0.022(4) 0.001(3) -0.025(4)
O49 0.050(5) 0.100(7) 0.038(4) -0.035(4) 0.021(4) -0.013(5)
O50 0.062(5) 0.090(7) 0.025(3) 0.008(4) 0.008(3) -0.019(5)
O51 0.048(4) 0.087(7) 0.041(4) -0.032(4) 0.001(4) -0.026(4)
O52 0.092(7) 0.057(6) 0.066(5) -0.025(4) 0.049(5) -0.024(5)
O53 0.112(7) 0.041(5) 0.067(5) -0.024(4) 0.062(5) -0.038(5)
O54 0.064(6) 0.071(6) 0.077(6) 0.005(5) 0.043(5) -0.018(4)
O55 0.094(7) 0.076(6) 0.056(5) -0.050(4) 0.015(5) -0.013(5)
O56 0.084(3) 0.083(3) 0.083(3) 0.0002(10) 0.0060(10) -0.0008(10)
O57 0.095(3) 0.094(3) 0.095(3) 0.0003(10) 0.0060(10) -0.0003(10)
C1 0.033(5) 0.026(5) 0.026(4) 0.003(3) 0.006(4) 0.001(4)
C2 0.048(6) 0.046(6) 0.017(4) -0.013(4) 0.011(4) -0.011(5)
C3 0.031(5) 0.040(6) 0.036(5) 0.001(4) 0.018(4) 0.000(5)
C4 0.037(5) 0.060(6) 0.018(4) 0.004(4) 0.006(4) 0.009(5)
C5 0.036(6) 0.057(6) 0.020(4) -0.015(4) -0.003(4) 0.003(5)
C6 0.037(2) 0.038(2) 0.037(2) -0.0008(10) 0.0038(10) -0.0001(10)
C7 0.030(5) 0.075(6) 0.020(5) -0.012(5) 0.000(4) -0.007(4)
C8 0.034(5) 0.028(4) 0.035(5) 0.003(4) -0.002(4) 0.000(4)
C9 0.047(6) 0.080(8) 0.042(6) 0.006(6) -0.010(5) -0.022(6)
C10 0.066(8) 0.056(8) 0.021(4) -0.009(5) -0.003(4) -0.014(6)
C11 0.067(7) 0.045(7) 0.045(6) 0.006(5) 0.012(6) 0.027(5)
C12 0.058(7) 0.068(7) 0.029(5) -0.003(4) 0.002(4) 0.004(6)
C13 0.072(6) 0.069(6) 0.034(4) -0.025(4) 0.007(5) -0.010(5)
C14 0.046(3) 0.048(3) 0.045(3) -0.0023(19) 0.0053(19) 0.0021(19)
C15 0.029(5) 0.097(7) 0.051(5) -0.005(5) 0.015(4) -0.005(5)
C16 0.033(5) 0.065(8) 0.071(7) 0.017(6) -0.002(5) 0.012(6)
C17 0.045(6) 0.062(8) 0.048(6) -0.017(5) 0.018(5) -0.014(6)
C18 0.070(8) 0.059(6) 0.032(6) -0.017(5) 0.006(6) 0.008(7)
C19 0.046(3) 0.047(3) 0.045(3) -0.0022(19) 0.0058(19) -0.0023(19)
C20 0.037(6) 0.092(8) 0.050(6) -0.017(5) 0.004(5) 0.008(5)
C21 0.074(8) 0.097(10) 0.027(5) -0.010(6) 0.007(5) -0.013(6)
C22 0.041(5) 0.101(8) 0.042(6) -0.020(6) 0.010(5) 0.005(6)
C23 0.087(8) 0.053(7) 0.031(5) 0.005(5) -0.009(5) -0.006(6)
C24 0.066(7) 0.065(8) 0.041(6) -0.009(5) 0.027(5) -0.021(5)
C25 0.065(8) 0.067(8) 0.069(6) -0.041(5) 0.042(6) -0.027(7)
C26 0.043(6) 0.066(7) 0.055(6) -0.015(5) 0.002(5) 0.017(5)
C27 0.059(7) 0.077(7) 0.037(6) 0.019(5) -0.007(5) 0.001(6)
C28 0.080(8) 0.049(6) 0.047(6) -0.005(5) 0.008(5) -0.024(6)
C29 0.107(10) 0.048(8) 0.045(6) 0.005(5) -0.001(6) -0.023(7)
C30 0.050(7) 0.075(8) 0.054(6) -0.023(6) 0.007(5) 0.013(6)
C31 0.060(4) 0.061(4) 0.061(3) -0.0015(19) 0.006(2) -0.002(2)
C32 0.079(3) 0.078(3) 0.078(3) -0.0001(10) 0.0060(10) -0.0011(10)
C33 0.064(7) 0.077(9) 0.057(7) 0.003(6) 0.003(6) 0.033(7)
C34 0.082(8) 0.077(9) 0.058(7) -0.020(6) 0.005(6) -0.025(7)
C35 0.037(6) 0.060(7) 0.056(6) -0.019(5) 0.021(5) 0.003(5)
C36 0.080(8) 0.081(8) 0.024(5) -0.006(5) 0.000(5) -0.003(7)
C37 0.052(7) 0.111(10) 0.045(6) 0.012(6) 0.006(5) -0.035(6)
C38 0.076(8) 0.051(8) 0.058(7) -0.002(6) -0.015(6) 0.000(6)
C39 0.046(7) 0.096(8) 0.061(6) -0.009(5) 0.006(6) 0.014(6)
C40 0.079(9) 0.094(10) 0.043(7) 0.009(6) 0.011(6) -0.018(7)
C41 0.075(7) 0.112(9) 0.037(5) -0.026(6) 0.026(5) 0.008(7)
C42 0.073(8) 0.080(8) 0.039(6) 0.001(5) 0.009(6) -0.013(7)
C43 0.105(9) 0.074(9) 0.045(6) 0.017(6) -0.004(6) -0.021(7)
C44 0.034(6) 0.105(9) 0.048(6) -0.028(6) 0.013(5) -0.018(6)
C45 0.101(9) 0.058(8) 0.054(6) 0.012(6) 0.010(6) 0.026(7)
C46 0.058(7) 0.115(10) 0.055(7) -0.005(7) -0.003(6) -0.015(7)
C47 0.0506(18) 0.0520(19) 0.052(2) -0.0007(10) 0.0053(10) 0.0000(10)
C48 0.0529(19) 0.0507(17) 0.0525(19) -0.0012(10) 0.0041(10) 0.0009(9)
C49 0.054(8) 0.113(11) 0.064(7) 0.034(7) 0.011(6) -0.029(8)
C50 0.049(6) 0.073(9) 0.078(8) -0.010(7) 0.004(6) 0.015(6)
C51 0.106(10) 0.095(9) 0.032(5) -0.019(5) 0.015(6) -0.015(8)
C52 0.079(8) 0.105(11) 0.052(7) 0.016(7) 0.002(6) -0.013(7)
C53 0.072(3) 0.072(3) 0.072(3) -0.0009(10) 0.0054(10) -0.0014(10)
C54 0.091(8) 0.107(9) 0.039(5) -0.010(6) 0.022(5) 0.023(7)
C55 0.112(11) 0.071(8) 0.083(9) -0.038(7) 0.053(8) -0.030(8)
C56 0.064(8) 0.080(9) 0.126(10) -0.010(8) -0.003(8) 0.022(7)
C57 0.043(7) 0.144(10) 0.070(8) -0.041(7) 0.017(6) -0.024(7)
C58 0.090(9) 0.072(9) 0.068(7) -0.011(7) -0.017(6) -0.025(7)
C59 0.095(9) 0.118(11) 0.046(6) -0.023(7) 0.021(6) -0.022(8)
C60 0.064(7) 0.129(12) 0.068(8) 0.020(8) -0.009(6) -0.026(8)
C61 0.073(9) 0.088(9) 0.095(9) 0.012(7) -0.016(7) -0.035(7)
C62 0.069(3) 0.070(3) 0.068(3) -0.0003(10) 0.0055(10) -0.0002(10)
C63 0.077(8) 0.086(9) 0.113(8) -0.012(7) -0.039(7) 0.009(8)
C64 0.090(3) 0.090(3) 0.090(3) -0.0006(10) 0.0068(10) 0.0006(10)
C65 0.083(10) 0.109(9) 0.036(7) -0.009(7) 0.016(8) 0.023(9)
C66 0.087(3) 0.087(3) 0.087(3) 0.0003(10) 0.0067(10) -0.0005(10)
C67 0.083(3) 0.084(4) 0.084(3) -0.001(2) 0.009(2) 0.002(2)
C68 0.0492(17) 0.0499(17) 0.0482(18) -0.0013(10) 0.0052(10) 0.0012(9)
C69 0.049(8) 0.139(10) 0.142(11) 0.035(9) -0.007(8) 0.004(8)
C70 0.099(4) 0.098(4) 0.097(4) 0.002(2) 0.007(2) -0.001(2)
Cu4 0.1196(18) 0.0266(11) 0.0346(9) 0.0023(8) 0.0368(10) -0.0048(11)
Cu5 0.141(2) 0.0261(11) 0.0327(9) -0.0060(8) 0.0342(11) -0.0078(12)
Ti17 0.0265(10) 0.0308(12) 0.0162(8) -0.0020(7) 0.0064(7) 0.0005(8)
Cu6 0.0448(10) 0.0453(12) 0.0305(8) 0.0016(7) 0.0091(7) 0.0030(9)
Ti18 0.0284(10) 0.0304(12) 0.0159(8) 0.0011(7) 0.0049(7) -0.0018(8)
Ti19 0.0350(11) 0.0284(11) 0.0154(8) -0.0004(7) 0.0082(7) 0.0004(9)
Ti20 0.0297(10) 0.0353(12) 0.0175(8) -0.0030(8) 0.0060(7) -0.0021(9)
Ti21 0.0317(11) 0.0403(13) 0.0166(8) -0.0028(8) 0.0083(7) -0.0017(9)
Ti22 0.0393(11) 0.0276(11) 0.0197(8) 0.0026(7) 0.0088(8) -0.0019(9)
Ti23 0.0498(12) 0.0269(12) 0.0198(8) -0.0028(8) 0.0147(8) -0.0076(10)
Ti24 0.0316(11) 0.0406(13) 0.0206(8) 0.0045(8) 0.0107(8) 0.0073(9)
Ti25 0.0540(13) 0.0320(12) 0.0201(9) -0.0057(8) 0.0145(8) -0.0108(10)
Ti26 0.0473(12) 0.0375(13) 0.0223(9) 0.0109(8) 0.0145(8) 0.0159(10)
Ti27 0.0561(13) 0.0266(12) 0.0243(9) 0.0043(8) 0.0191(9) 0.0102(10)
Ti28 0.0540(13) 0.0395(13) 0.0210(9) 0.0070(8) 0.0075(9) -0.0114(11)
Ti29 0.0284(11) 0.0612(15) 0.0202(9) 0.0079(9) 0.0065(8) 0.0019(10)
Ti30 0.0492(13) 0.0468(14) 0.0179(9) -0.0052(8) 0.0059(8) -0.0076(11)
Ti31 0.0482(13) 0.0536(15) 0.0306(10) 0.0163(9) 0.0186(9) 0.0260(11)
Ti32 0.0957(19) 0.0414(14) 0.0258(10) -0.0125(9) 0.0199(11) -0.0180(13)
O58 0.032(3) 0.027(4) 0.011(3) -0.001(2) 0.005(2) 0.000(3)
O59 0.031(4) 0.022(4) 0.020(3) -0.001(3) 0.011(3) -0.001(3)
O60 0.028(3) 0.022(4) 0.020(3) 0.000(3) 0.004(3) -0.005(3)
O61 0.027(4) 0.037(4) 0.019(3) 0.001(3) 0.007(3) 0.004(3)
O62 0.025(3) 0.044(4) 0.022(3) 0.000(3) 0.008(3) 0.000(3)
O63 0.049(4) 0.033(4) 0.014(3) -0.003(3) 0.013(3) 0.000(3)
O64 0.031(4) 0.032(4) 0.015(3) 0.002(3) 0.007(3) 0.004(3)
O65 0.039(4) 0.024(4) 0.020(3) 0.003(3) 0.011(3) 0.008(3)
O66 0.035(4) 0.029(4) 0.017(3) -0.004(3) 0.007(3) -0.007(3)
O67 0.025(4) 0.039(4) 0.023(3) -0.001(3) 0.010(3) 0.000(3)
O68 0.050(4) 0.026(4) 0.020(3) -0.006(3) 0.018(3) -0.001(3)
O69 0.039(4) 0.031(4) 0.018(3) -0.001(3) 0.000(3) -0.005(3)
O70 0.037(4) 0.038(4) 0.013(3) -0.008(3) 0.009(3) -0.009(3)
O71 0.037(4) 0.038(4) 0.020(3) -0.001(3) 0.003(3) 0.001(3)
O72 0.046(4) 0.032(4) 0.020(3) -0.006(3) 0.012(3) -0.011(3)
O73 0.042(4) 0.025(4) 0.021(3) 0.002(3) 0.004(3) -0.001(3)
O74 0.042(4) 0.036(4) 0.019(3) -0.001(3) 0.006(3) 0.011(3)
O75 0.034(4) 0.027(4) 0.023(3) 0.005(3) 0.014(3) 0.006(3)
O76 0.039(4) 0.030(4) 0.020(3) 0.006(3) 0.005(3) 0.009(3)
O77 0.047(4) 0.041(4) 0.016(3) 0.001(3) 0.009(3) -0.004(3)
O78 0.036(4) 0.038(4) 0.020(3) 0.009(3) 0.013(3) 0.006(3)
O79 0.031(4) 0.047(5) 0.021(3) 0.007(3) 0.006(3) -0.001(3)
O80 0.047(4) 0.037(4) 0.023(3) 0.006(3) 0.015(3) 0.019(3)
O81 0.035(4) 0.048(5) 0.027(3) 0.003(3) 0.011(3) 0.011(3)
O82 0.045(4) 0.037(4) 0.019(3) -0.002(3) 0.005(3) -0.001(3)
O83 0.059(5) 0.043(4) 0.022(3) -0.013(3) 0.012(3) -0.009(4)
O84 0.028(4) 0.053(5) 0.027(3) -0.002(3) 0.002(3) -0.010(3)
O85 0.042(4) 0.041(4) 0.022(3) 0.008(3) 0.001(3) -0.001(3)
O86 0.0383(18) 0.0386(18) 0.0373(18) -0.0001(10) 0.0031(10) 0.0002(10)
O87 0.035(4) 0.045(4) 0.023(3) 0.001(3) 0.010(3) 0.002(3)
O88 0.042(4) 0.047(5) 0.024(3) 0.011(3) 0.009(3) 0.023(3)
O89 0.063(5) 0.034(4) 0.025(3) -0.003(3) 0.019(3) -0.006(4)
O90 0.037(4) 0.063(5) 0.018(3) -0.001(3) 0.014(3) 0.001(4)
O91 0.062(5) 0.025(4) 0.031(3) 0.006(3) 0.020(3) 0.005(3)
O92 0.0424(19) 0.0417(19) 0.0404(19) -0.0008(10) 0.0046(10) -0.0010(10)
O93 0.032(4) 0.062(5) 0.025(3) 0.009(3) 0.010(3) 0.015(4)
O94 0.059(5) 0.044(5) 0.032(3) 0.013(3) 0.018(3) 0.020(4)
O95 0.077(5) 0.025(4) 0.028(3) -0.006(3) 0.027(3) 0.004(4)
O96 0.055(5) 0.053(5) 0.034(4) -0.007(3) 0.007(3) -0.009(4)
O97 0.033(4) 0.070(5) 0.026(4) -0.009(4) 0.004(3) -0.010(4)
O98 0.085(6) 0.036(5) 0.031(4) 0.000(3) 0.028(4) 0.020(4)
O99 0.051(2) 0.049(2) 0.049(2) 0.0005(10) 0.0033(10) -0.0006(10)
O100 0.050(4) 0.063(5) 0.029(4) -0.017(4) 0.011(3) -0.027(4)
O101 0.045(4) 0.058(5) 0.036(4) -0.010(4) 0.003(3) -0.003(4)
O102 0.030(4) 0.098(7) 0.025(4) 0.006(4) 0.003(3) 0.006(4)
O103 0.080(6) 0.063(6) 0.025(3) 0.009(3) 0.012(3) -0.016(5)
O104 0.050(5) 0.047(5) 0.048(5) 0.017(4) 0.004(4) -0.007(4)
O105 0.090(6) 0.037(4) 0.030(4) -0.014(3) 0.023(4) -0.016(4)
O106 0.069(5) 0.067(6) 0.050(4) 0.021(4) 0.034(3) 0.032(5)
O107 0.102(7) 0.048(5) 0.039(4) -0.014(4) 0.029(4) 0.005(5)
O108 0.141(9) 0.041(5) 0.035(4) -0.015(3) 0.034(5) -0.017(5)
O109 0.175(10) 0.033(5) 0.042(4) -0.006(4) 0.041(5) -0.005(6)
O110 0.096(5) 0.063(6) 0.047(4) -0.026(4) 0.005(4) -0.016(4)
O111 0.066(5) 0.088(6) 0.070(6) 0.037(5) 0.039(5) 0.040(5)
O112 0.170(10) 0.032(5) 0.050(5) 0.004(4) 0.051(6) -0.009(6)
O113 0.223(12) 0.025(5) 0.062(6) 0.004(4) 0.073(7) -0.010(6)
O114 0.181(10) 0.030(5) 0.044(4) 0.006(4) 0.050(5) 0.017(6)
C71 0.042(5) 0.041(5) 0.028(4) 0.003(4) 0.004(4) 0.002(4)
C72 0.042(6) 0.038(5) 0.018(4) 0.003(3) 0.003(4) 0.015(5)
C73 0.028(5) 0.051(5) 0.033(4) -0.002(4) 0.005(4) -0.001(5)
C74 0.028(5) 0.075(7) 0.022(5) 0.002(4) 0.007(4) -0.001(5)
C75 0.035(2) 0.035(2) 0.035(2) 0.0007(10) 0.0028(10) -0.0001(10)
C76 0.042(5) 0.077(6) 0.033(5) -0.011(5) 0.010(4) -0.017(4)
C77 0.054(7) 0.051(7) 0.032(5) 0.016(5) 0.003(4) -0.001(6)
C78 0.075(7) 0.034(6) 0.028(5) -0.009(4) 0.004(5) -0.016(5)
C79 0.054(6) 0.051(7) 0.028(5) -0.009(5) 0.008(5) -0.009(5)
C80 0.056(6) 0.044(6) 0.032(5) -0.008(4) 0.021(4) -0.011(5)
C81 0.046(5) 0.060(6) 0.024(4) -0.009(4) 0.008(4) -0.009(5)
C82 0.047(6) 0.049(5) 0.025(5) -0.005(4) 0.005(4) -0.008(5)
C83 0.061(6) 0.043(7) 0.040(5) -0.010(5) 0.025(5) -0.003(5)
C84 0.092(9) 0.040(6) 0.033(6) 0.012(5) 0.005(5) -0.006(6)
C85 0.048(3) 0.045(3) 0.046(3) 0.0015(19) 0.0013(19) 0.0011(19)
C86 0.096(8) 0.035(6) 0.035(5) 0.011(4) 0.033(6) 0.033(5)
C87 0.056(7) 0.076(8) 0.023(4) -0.009(5) 0.005(5) -0.010(6)
C88 0.041(6) 0.088(7) 0.025(4) -0.016(5) 0.013(4) 0.000(5)
C89 0.075(8) 0.052(7) 0.047(6) 0.003(5) 0.031(6) -0.012(6)
C90 0.089(9) 0.051(7) 0.038(5) 0.003(5) 0.000(5) -0.037(7)
C91 0.096(10) 0.041(7) 0.047(7) 0.018(5) 0.013(6) -0.009(7)
C92 0.075(8) 0.040(5) 0.022(5) -0.006(4) 0.011(5) 0.012(6)
C93 0.047(6) 0.093(9) 0.040(6) -0.023(6) 0.017(5) -0.032(6)
C94 0.043(6) 0.082(7) 0.049(6) -0.012(5) -0.001(5) -0.016(6)
C95 0.124(10) 0.031(6) 0.044(5) -0.013(4) 0.043(6) -0.006(6)
C96 0.038(6) 0.092(9) 0.051(6) 0.015(6) 0.004(5) 0.007(6)
C97 0.074(8) 0.100(10) 0.035(5) -0.004(6) 0.003(5) -0.001(7)
C98 0.039(6) 0.132(11) 0.041(6) 0.000(6) 0.022(5) -0.005(7)
C99 0.104(8) 0.043(7) 0.038(5) -0.010(5) 0.029(5) -0.003(6)
C100 0.118(9) 0.039(6) 0.050(6) 0.004(5) 0.027(6) 0.035(6)
C101 0.097(8) 0.052(7) 0.049(6) -0.005(6) 0.030(6) 0.001(6)
C102 0.080(8) 0.054(8) 0.038(6) -0.006(5) -0.007(5) -0.031(6)
C103 0.064(7) 0.110(8) 0.044(6) -0.009(6) 0.028(6) -0.016(6)
C104 0.035(5) 0.145(10) 0.035(6) -0.025(6) 0.005(5) 0.016(7)
C105 0.052(5) 0.091(7) 0.056(6) -0.007(5) -0.002(5) 0.004(5)
C106 0.074(9) 0.090(9) 0.073(8) -0.002(6) -0.012(7) 0.014(7)
C107 0.111(9) 0.059(8) 0.046(6) -0.021(6) 0.026(6) -0.012(7)
C108 0.052(6) 0.099(8) 0.065(6) -0.001(6) 0.006(6) -0.001(6)
C109 0.072(3) 0.073(3) 0.073(3) -0.0002(10) 0.0059(10) 0.0006(10)
C110 0.097(8) 0.057(7) 0.071(7) 0.013(6) 0.045(6) 0.032(6)
C111 0.147(13) 0.034(6) 0.059(7) -0.013(5) 0.029(8) -0.005(8)
C112 0.083(4) 0.083(4) 0.081(4) -0.0003(10) 0.0053(10) 0.0002(10)
C113 0.075(4) 0.073(4) 0.071(3) 0.0005(19) 0.007(2) -0.004(2)
C114 0.054(8) 0.107(9) 0.059(7) -0.020(7) 0.011(6) 0.023(6)
C115 0.080(3) 0.080(3) 0.080(3) 0.0002(10) 0.0059(10) -0.0007(10)
C116 0.062(3) 0.062(3) 0.061(3) -0.0006(10) 0.0050(10) -0.0016(10)
C117 0.072(4) 0.069(4) 0.067(4) -0.0017(19) 0.007(2) -0.003(2)
C118 0.048(7) 0.166(10) 0.045(6) -0.028(7) 0.009(5) -0.010(7)
C119 0.055(3) 0.055(3) 0.055(3) 0.0001(10) 0.0041(10) 0.0005(10)
C120 0.059(7) 0.152(9) 0.067(7) -0.032(7) -0.010(6) 0.039(7)
C121 0.085(3) 0.085(3) 0.085(3) 0.0008(10) 0.0067(10) -0.0002(10)
C122 0.064(3) 0.064(3) 0.064(3) -0.0009(10) 0.0044(10) 0.0005(10)
C123 0.264(15) 0.045(9) 0.044(6) 0.022(7) 0.064(8) 0.060(10)
C124 0.084(4) 0.084(4) 0.084(4) 0.0000(19) 0.0059(19) 0.0002(19)
C125 0.059(8) 0.179(13) 0.052(6) -0.029(8) 0.032(6) -0.014(9)
C126 0.107(10) 0.129(12) 0.051(7) -0.005(7) 0.027(7) 0.014(9)
C127 0.041(6) 0.174(13) 0.058(7) -0.007(8) 0.016(5) 0.006(8)
C128 0.068(3) 0.068(3) 0.069(3) -0.0010(10) 0.0047(10) 0.0006(10)
C129 0.089(8) 0.113(10) 0.066(7) 0.026(7) 0.004(6) 0.006(7)
C130 0.295(16) 0.074(11) 0.059(8) 0.021(8) 0.049(10) 0.098(12)
C131 0.068(3) 0.068(3) 0.068(3) 0.0000(10) 0.0048(10) 0.0008(10)
C132 0.084(3) 0.084(3) 0.085(3) 0.0007(10) 0.0065(10) 0.0002(10)
C133 0.081(4) 0.081(4) 0.081(4) -0.0002(10) 0.0061(11) -0.0003(10)
C134 0.093(3) 0.094(3) 0.093(3) 0.0010(10) 0.0060(10) -0.0008(10)
C135 0.098(3) 0.097(3) 0.097(3) 0.0009(10) 0.0074(10) -0.0001(10)
C136 0.088(4) 0.088(4) 0.087(4) 0.0007(10) 0.0062(10) 0.0005(10)
C137 0.102(3) 0.102(3) 0.102(3) -0.0003(10) 0.0065(10) -0.0002(10)
C138 0.082(5) 0.081(5) 0.081(5) 0.000(2) 0.006(2) 0.000(2)
C139 0.111(5) 0.112(5) 0.108(5) -0.003(2) 0.010(2) 0.001(2)
C140 0.131(5) 0.129(5) 0.129(5) 0.003(2) 0.009(2) 0.000(2)
C141 0.057(5) 0.054(5) 0.061(6) -0.003(5) 0.010(5) 0.008(4)
C142 0.050(5) 0.047(5) 0.055(5) -0.001(4) 0.005(5) 0.000(4)
C143 0.070(5) 0.072(5) 0.076(6) -0.003(5) 0.009(5) 0.010(5)
C144 0.080(3) 0.080(3) 0.079(3) 0.0000(10) 0.0057(10) 0.0002(10)
C145 0.078(8) 0.093(10) 0.052(9) -0.015(9) 0.022(8) 0.010(8)
C146 0.077(3) 0.079(3) 0.078(3) -0.0002(10) 0.0061(10) 0.0001(10)
C147 0.081(4) 0.081(4) 0.081(4) -0.0001(10) 0.0057(11) -0.0002(10)
C148 0.084(5) 0.084(5) 0.084(5) -0.001(2) 0.005(2) 0.000(2)
C149 0.084(4) 0.084(4) 0.084(4) 0.0000(19) 0.0059(19) 0.0002(19)
C150 0.079(4) 0.080(4) 0.080(4) 0.0000(10) 0.0063(10) -0.0002(10)

loop_
_atom_type_symbol
_atom_type_description
_atom_type_scat_dispersion_real
_atom_type_scat_dispersion_imag
_atom_type_scat_source
C C 0.0147 0.0070 'International Tables Vol C Tables 4.2.6.8 and 6.1.1.4'
H H 0.0000 0.0000 'International Tables Vol C Tables 4.2.6.8 and 6.1.1.4'
Cu Cu -2.8874 3.6899 'International Tables Vol C Tables 4.2.6.8 and 6.1.1.4'
O O 0.0412 0.0250 'International Tables Vol C Tables 4.2.6.8 and 6.1.1.4'
Ti Ti 0.3614 1.4656 'International Tables Vol C Tables 4.2.6.8 and 6.1.1.4'

loop_
_geom_angle_atom_site_label_1
_geom_angle_atom_site_label_2
_geom_angle_atom_site_label_3
_geom_angle
_geom_angle_site_symmetry_1
_geom_angle_site_symmetry_3
_geom_angle_publ_flag
O24 Cu1 O57 88.2(4) . . ?
O35 Cu1 O24 79.1(3) . . ?
O35 Cu1 O52 98.7(4) . . ?
O35 Cu1 O57 157.5(4) . . ?
O52 Cu1 O24 170.2(3) . . ?
O52 Cu1 O57 96.8(4) . . ?
O37 Cu2 O42 82.9(3) . . ?
O37 Cu2 O56 166.9(4) . . ?
O42 Cu2 O56 94.8(4) . . ?
O53 Cu2 O37 94.2(3) . . ?
O53 Cu2 O42 171.7(4) . . ?
O53 Cu2 O56 86.3(4) . . ?
O3 Ti1 O2 79.4(2) . . ?
O4 Ti1 O2 87.0(2) . . ?
O4 Ti1 O3 98.4(3) . . ?
O4 Ti1 O7 87.4(3) . . ?
O4 Ti1 O12 159.4(3) . . ?
O7 Ti1 O2 88.6(2) . . ?
O7 Ti1 O3 166.4(2) . . ?
O12 Ti1 O2 77.0(2) . . ?
O12 Ti1 O3 91.4(3) . . ?
O12 Ti1 O7 79.4(3) . . ?
O25 Ti1 O2 168.4(3) . . ?
O25 Ti1 O3 90.5(3) . . ?
O25 Ti1 O4 100.4(3) . . ?
O25 Ti1 O7 100.6(3) . . ?
O25 Ti1 O12 97.6(3) . . ?
O2 Cu3 O6 112.1(3) . . ?
O2 Cu3 O8 104.7(3) . . ?
O2 Cu3 O10 112.2(3) . . ?
O6 Cu3 O8 108.0(3) . . ?
O6 Cu3 O10 112.0(3) . . ?
O8 Cu3 O10 107.4(3) . . ?
O1 Ti2 O2 89.2(2) . . ?
O1 Ti2 O9 163.7(2) . . ?
O1 Ti2 O12 76.8(2) . . ?
O9 Ti2 O2 80.2(3) . . ?
O9 Ti2 O12 88.3(2) . . ?
O12 Ti2 O2 74.5(2) . . ?
O14 Ti2 O1 98.3(3) . . ?
O14 Ti2 O2 166.2(3) . . ?
O14 Ti2 O9 89.8(3) . . ?
O14 Ti2 O12 95.8(3) . . ?
O14 Ti2 O22 102.3(3) . . ?
O22 Ti2 O1 92.4(3) . . ?
O22 Ti2 O2 88.9(3) . . ?
O22 Ti2 O9 99.7(3) . . ?
O22 Ti2 O12 160.2(3) . . ?
O4 Ti3 O10 94.9(3) . . ?
O4 Ti3 O11 97.0(3) . . ?
O4 Ti3 O16 109.4(3) . . ?
O4 Ti3 O17 97.8(3) . . ?
O4 Ti3 O19 169.2(2) . . ?
O10 Ti3 O11 86.7(3) . . ?
O10 Ti3 O19 75.7(2) . . ?
O11 Ti3 O19 88.0(3) . . ?
O16 Ti3 O10 155.2(3) . . ?
O16 Ti3 O11 85.6(3) . . ?
O16 Ti3 O17 90.0(3) . . ?
O16 Ti3 O19 80.4(2) . . ?
O17 Ti3 O10 91.6(3) . . ?
O17 Ti3 O11 165.2(3) . . ?
O17 Ti3 O19 77.3(3) . . ?
O1 Ti4 O5 81.1(3) . . ?
O1 Ti4 O7 114.7(3) . . ?
O1 Ti4 O12 83.5(3) . . ?
O7 Ti4 O5 81.0(3) . . ?
O7 Ti4 O12 82.6(3) . . ?
O12 Ti4 O5 150.2(3) . . ?
O38 Ti4 O1 124.8(3) . . ?
O38 Ti4 O5 103.5(3) . . ?
O38 Ti4 O7 120.4(3) . . ?
O38 Ti4 O12 106.2(3) . . ?
O5 Ti5 O7 81.4(3) . . ?
O5 Ti5 O8 76.2(2) . . ?
O5 Ti5 O17 160.3(3) . . ?
O5 Ti5 O24 102.7(3) . . ?
O7 Ti5 O8 89.7(2) . . ?
O7 Ti5 O17 89.6(3) . . ?
O13 Ti5 O5 97.5(3) . . ?
O13 Ti5 O7 99.2(3) . . ?
O13 Ti5 O8 168.2(3) . . ?
O13 Ti5 O17 101.2(3) . . ?
O13 Ti5 O24 96.2(3) . . ?
O17 Ti5 O8 86.4(2) . . ?
O24 Ti5 O7 163.4(3) . . ?
O24 Ti5 O8 75.9(2) . . ?
O24 Ti5 O17 81.5(3) . . ?
O6 Ti6 O26 84.5(3) . . ?
O18 Ti6 O6 77.9(2) . . ?
O18 Ti6 O26 76.4(3) . . ?
O21 Ti6 O6 162.2(3) . . ?
O21 Ti6 O18 88.4(3) . . ?
O21 Ti6 O26 81.3(3) . . ?
O22 Ti6 O6 92.1(3) . . ?
O22 Ti6 O18 161.9(3) . . ?
O22 Ti6 O21 97.9(3) . . ?
O22 Ti6 O26 87.8(3) . . ?
O23 Ti6 O6 99.2(3) . . ?
O23 Ti6 O18 97.9(3) . . ?
O23 Ti6 O21 93.9(3) . . ?
O23 Ti6 O22 98.5(3) . . ?
O23 Ti6 O26 172.5(3) . . ?
O6 Ti7 O18 75.8(2) . . ?
O20 Ti7 O6 90.7(3) . . ?
O20 Ti7 O18 77.6(3) . . ?
O20 Ti7 O30 165.5(3) . . ?
O30 Ti7 O6 86.3(3) . . ?
O30 Ti7 O18 87.8(3) . . ?
O32 Ti7 O6 95.2(3) . . ?
O32 Ti7 O18 168.4(3) . . ?
O32 Ti7 O20 95.5(3) . . ?
O32 Ti7 O30 98.9(3) . . ?
O32 Ti7 O36 109.6(3) . . ?
O36 Ti7 O6 154.8(3) . . ?
O36 Ti7 O18 80.1(3) . . ?
O36 Ti7 O20 91.1(3) . . ?
O36 Ti7 O30 85.7(3) . . ?
O1 Ti8 O5 78.8(2) . . ?
O1 Ti8 O8 89.4(2) . . ?
O5 Ti8 O8 75.1(2) . . ?
O26 Ti8 O1 90.8(3) . . ?
O26 Ti8 O5 156.8(3) . . ?
O26 Ti8 O8 84.2(2) . . ?
O33 Ti8 O1 98.0(3) . . ?
O33 Ti8 O5 99.9(3) . . ?
O33 Ti8 O8 170.2(3) . . ?
O33 Ti8 O26 102.0(3) . . ?
O33 Ti8 O42 96.5(3) . . ?
O42 Ti8 O1 165.4(3) . . ?
O42 Ti8 O5 97.9(3) . . ?
O42 Ti8 O8 76.1(3) . . ?
O42 Ti8 O26 87.0(3) . . ?
O15 Ti9 O8 83.2(3) . . ?
O15 Ti9 O20 95.8(3) . . ?
O15 Ti9 O24 80.7(3) . . ?
O15 Ti9 O42 159.3(3) . . ?
O20 Ti9 O8 86.8(2) . . ?
O20 Ti9 O24 163.0(3) . . ?
O24 Ti9 O8 76.3(2) . . ?
O40 Ti9 O8 172.5(3) . . ?
O40 Ti9 O15 100.4(3) . . ?
O40 Ti9 O20 99.3(3) . . ?
O40 Ti9 O24 97.6(3) . . ?
O40 Ti9 O42 100.0(3) . . ?
O42 Ti9 O8 76.1(3) . . ?
O42 Ti9 O20 84.6(3) . . ?
O42 Ti9 O24 92.9(3) . . ?
O15 Ti10 O10 85.4(3) . . ?
O15 Ti10 O34 81.4(3) . . ?
O19 Ti10 O10 79.7(2) . . ?
O19 Ti10 O15 80.3(3) . . ?
O19 Ti10 O34 90.5(3) . . ?
O31 Ti10 O10 100.3(3) . . ?
O31 Ti10 O15 174.3(3) . . ?
O31 Ti10 O19 100.2(3) . . ?
O31 Ti10 O32 95.0(3) . . ?
O31 Ti10 O34 92.9(3) . . ?
O32 Ti10 O10 90.6(3) . . ?
O32 Ti10 O15 85.3(3) . . ?
O32 Ti10 O19 163.2(3) . . ?
O32 Ti10 O34 95.9(3) . . ?
O34 Ti10 O10 164.7(3) . . ?
O15 Ti11 O19 78.8(3) . . ?
O15 Ti11 O24 72.6(3) . . ?
O15 Ti11 O27 148.0(3) . . ?
O15 Ti11 O43 78.5(3) . . ?
O17 Ti11 O15 93.1(3) . . ?
O17 Ti11 O19 78.9(3) . . ?
O17 Ti11 O24 74.7(3) . . ?
O17 Ti11 O27 96.9(3) . . ?
O17 Ti11 O43 164.9(3) . . ?
O19 Ti11 O24 139.5(2) . . ?
O19 Ti11 O43 87.1(3) . . ?
O27 Ti11 O19 73.5(3) . . ?
O27 Ti11 O24 139.4(3) . . ?
O27 Ti11 O43 84.4(3) . . ?
O35 Ti11 O15 129.7(3) . . ?
O35 Ti11 O17 109.3(3) . . ?
O35 Ti11 O19 148.0(3) . . ?
O35 Ti11 O24 71.1(3) . . ?
O35 Ti11 O27 74.8(3) . . ?
O35 Ti11 O43 85.6(3) . . ?
O43 Ti11 O24 113.8(3) . . ?
O18 Ti12 O28 85.6(3) . . ?
O18 Ti12 O29 76.1(3) . . ?
O18 Ti12 O42 139.0(2) . . ?
O20 Ti12 O18 81.1(3) . . ?
O20 Ti12 O28 166.2(3) . . ?
O20 Ti12 O29 98.6(3) . . ?
O20 Ti12 O42 70.0(3) . . ?
O26 Ti12 O18 83.2(3) . . ?
O26 Ti12 O20 93.9(3) . . ?
O26 Ti12 O28 81.1(3) . . ?
O26 Ti12 O29 153.7(3) . . ?
O26 Ti12 O37 121.5(3) . . ?
O26 Ti12 O42 70.9(2) . . ?
O28 Ti12 O42 119.6(3) . . ?
O29 Ti12 O28 81.4(2) . . ?
O29 Ti12 O42 135.2(3) . . ?
O37 Ti12 O18 151.6(3) . . ?
O37 Ti12 O20 108.5(3) . . ?
O37 Ti12 O28 84.9(3) . . ?
O37 Ti12 O29 76.0(3) . . ?
O37 Ti12 O42 68.0(2) . . ?
O19 Ti13 O16 76.6(2) . . ?
O27 Ti13 O16 86.5(3) . . ?
O27 Ti13 O19 75.8(3) . . ?
O27 Ti13 O41 158.6(3) . . ?
O41 Ti13 O16 79.8(3) . . ?
O41 Ti13 O19 85.1(3) . . ?
O45 Ti13 O16 163.3(3) . . ?
O45 Ti13 O19 94.4(3) . . ?
O45 Ti13 O27 105.1(3) . . ?
O45 Ti13 O41 85.5(3) . . ?
O45 Ti13 O46 98.4(3) . . ?
O46 Ti13 O16 90.6(3) . . ?
O46 Ti13 O19 167.1(3) . . ?
O46 Ti13 O27 102.0(3) . . ?
O46 Ti13 O41 94.6(3) . . ?
O18 Ti14 O36 76.4(2) . . ?
O18 Ti14 O39 84.2(3) . . ?
O29 Ti14 O18 77.9(3) . . ?
O29 Ti14 O36 86.3(3) . . ?
O29 Ti14 O39 159.9(3) . . ?
O39 Ti14 O36 80.7(3) . . ?
O44 Ti14 O18 95.6(3) . . ?
O44 Ti14 O29 101.7(3) . . ?
O44 Ti14 O36 167.4(3) . . ?
O44 Ti14 O39 89.0(3) . . ?
O47 Ti14 O18 165.6(3) . . ?
O47 Ti14 O29 101.8(4) . . ?
O47 Ti14 O36 89.2(3) . . ?
O47 Ti14 O39 93.3(3) . . ?
O47 Ti14 O44 98.6(3) . . ?
O29 Ti15 O37 79.3(3) . . ?
O29 Ti15 O54 162.5(3) . . ?
O37 Ti15 O54 83.6(3) . . ?
O48 Ti15 O29 99.4(3) . . ?
O48 Ti15 O37 125.0(3) . . ?
O48 Ti15 O54 87.5(4) . . ?
O50 Ti15 O29 101.2(3) . . ?
O50 Ti15 O37 121.7(3) . . ?
O50 Ti15 O48 112.6(3) . . ?
O50 Ti15 O54 90.7(4) . . ?
O27 Ti16 O55 161.9(3) . . ?
O35 Ti16 O27 77.9(3) . . ?
O35 Ti16 O55 84.3(3) . . ?
O49 Ti16 O27 100.7(4) . . ?
O49 Ti16 O35 118.6(3) . . ?
O49 Ti16 O55 90.5(4) . . ?
O51 Ti16 O27 99.4(4) . . ?
O51 Ti16 O35 127.4(3) . . ?
O51 Ti16 O49 113.5(3) . . ?
O51 Ti16 O55 88.8(4) . . ?
Ti4 O1 Ti2 101.7(3) . . ?
Ti4 O1 Ti8 102.2(3) . . ?
Ti8 O1 Ti2 140.5(3) . . ?
Ti1 O2 Ti2 99.1(3) . . ?
Cu3 O2 Ti1 125.6(3) . . ?
Cu3 O2 Ti2 123.2(3) . . ?
C1 O3 Ti1 131.8(6) . . ?
Ti3 O4 Ti1 148.1(4) . . ?
Ti5 O5 Ti4 97.8(3) . . ?
Ti5 O5 Ti8 112.8(3) . . ?
Ti8 O5 Ti4 97.9(3) . . ?
Cu3 O6 Ti6 122.9(3) . . ?
Cu3 O6 Ti7 118.0(3) . . ?
Ti6 O6 Ti7 104.2(3) . . ?
Ti4 O7 Ti1 98.3(3) . . ?
Ti4 O7 Ti5 99.9(3) . . ?
Ti5 O7 Ti1 145.6(3) . . ?
Cu3 O8 Ti5 122.3(3) . . ?
Cu3 O8 Ti8 122.6(3) . . ?
Cu3 O8 Ti9 121.4(3) . . ?
Ti8 O8 Ti5 94.2(2) . . ?
Ti9 O8 Ti5 94.9(2) . . ?
Ti9 O8 Ti8 93.9(2) . . ?
C1 O9 Ti2 132.5(7) . . ?
Cu3 O10 Ti3 117.9(3) . . ?
Cu3 O10 Ti10 122.3(3) . . ?
Ti3 O10 Ti10 102.9(3) . . ?
C4 O11 Ti3 128.4(7) . . ?
Ti1 O12 Ti2 106.4(3) . . ?
Ti4 O12 Ti1 99.5(3) . . ?
Ti4 O12 Ti2 97.7(3) . . ?
C68 O13 Ti5 152.3(11) . . ?
C142 O13 Ti5 136.0(11) . . ?
C16 O14 Ti2 146.0(7) . . ?
Ti9 O15 Ti10 146.6(3) . . ?
Ti9 O15 Ti11 109.5(3) . . ?
Ti11 O15 Ti10 101.4(3) . . ?
Ti3 O16 Ti13 103.8(3) . . ?
C6 O16 Ti3 131.1(6) . . ?
C6 O16 Ti13 125.2(6) . . ?
Ti3 O17 Ti5 137.5(3) . . ?
Ti11 O17 Ti3 107.8(3) . . ?
Ti11 O17 Ti5 107.2(3) . . ?
Ti6 O18 Ti7 101.5(3) . . ?
Ti6 O18 Ti14 149.1(3) . . ?
Ti12 O18 Ti6 99.5(3) . . ?
Ti12 O18 Ti7 96.8(3) . . ?
Ti12 O18 Ti14 100.9(3) . . ?
Ti14 O18 Ti7 98.8(3) . . ?
Ti10 O19 Ti3 101.3(3) . . ?
Ti10 O19 Ti11 98.8(3) . . ?
Ti10 O19 Ti13 151.3(4) . . ?
Ti11 O19 Ti3 95.9(3) . . ?
Ti11 O19 Ti13 100.6(3) . . ?
Ti13 O19 Ti3 97.5(2) . . ?
Ti9 O20 Ti7 134.7(3) . . ?
Ti12 O20 Ti7 104.5(3) . . ?
Ti12 O20 Ti9 113.7(4) . . ?
C2 O21 Ti6 130.5(6) . . ?
Ti2 O22 Ti6 153.1(4) . . ?
C28 O23 Ti6 146.7(7) . . ?
Cu1 O24 Ti9 129.4(3) . . ?
Cu1 O24 Ti11 97.0(3) . . ?
Ti5 O24 Cu1 114.6(3) . . ?
Ti5 O24 Ti9 112.6(3) . . ?
Ti5 O24 Ti11 96.0(3) . . ?
Ti9 O24 Ti11 95.5(3) . . ?
C3 O25 Ti1 154.2(6) . . ?
Ti8 O26 Ti6 143.7(3) . . ?
Ti12 O26 Ti6 100.2(3) . . ?
Ti12 O26 Ti8 112.4(3) . . ?
Ti13 O27 Ti11 110.1(3) . . ?
Ti13 O27 Ti16 149.3(3) . . ?
Ti16 O27 Ti11 100.4(3) . . ?
C2 O28 Ti12 128.7(7) . . ?
Ti14 O29 Ti12 105.0(3) . . ?
Ti15 O29 Ti12 99.4(3) . . ?
Ti15 O29 Ti14 153.8(3) . . ?
C5 O30 Ti7 129.2(7) . . ?
C26 O31 Ti10 154.1(7) . . ?
Ti7 O32 Ti10 151.2(4) . . ?
C23 O33 Ti8 157.8(7) . . ?
C7 O34 Ti10 127.6(7) . . ?
Cu1 O35 Ti11 112.5(3) . . ?
Ti16 O35 Cu1 134.7(4) . . ?
Ti16 O35 Ti11 106.1(4) . . ?
Ti7 O36 Ti14 103.0(3) . . ?
C15 O36 Ti7 130.5(6) . . ?
C15 O36 Ti14 126.1(6) . . ?
Ti12 O37 Cu2 117.2(3) . . ?
Ti12 O37 Ti15 105.1(4) . . ?
Ti15 O37 Cu2 135.2(4) . . ?
C11 O38 Ti4 160.2(7) . . ?
C5 O39 Ti14 134.0(7) . . ?
C53 O40 Ti9 172.3(9) . . ?
C4 O41 Ti13 133.9(7) . . ?
Cu2 O42 Ti9 125.2(4) . . ?
Cu2 O42 Ti12 90.8(2) . . ?
Ti8 O42 Cu2 121.1(4) . . ?
Ti8 O42 Ti9 113.7(3) . . ?
Ti8 O42 Ti12 88.1(3) . . ?
Ti9 O42 Ti12 91.5(3) . . ?
C7 O43 Ti11 129.0(7) . . ?
C13 O44 Ti14 138.1(8) . . ?
C20 O45 Ti13 143.4(8) . . ?
C12 O46 Ti13 136.6(7) . . ?
C62 O47 Ti14 140.4(10) . . ?
C146 O47 Ti14 176.9(11) . . ?
C37 O48 Ti15 141.5(8) . . ?
C41 O49 Ti16 142.5(8) . . ?
C21 O50 Ti15 152.9(8) . . ?
C9 O51 Ti16 153.4(7) . . ?
C25 O52 Cu1 127.9(10) . . ?
C24 O53 Cu2 126.6(9) . . ?
C24 O54 Ti15 136.0(8) . . ?
C25 O55 Ti16 143.4(9) . . ?
C32 O56 Cu2 117.8(10) . . ?
C32 O57 Cu1 130.9(11) . . ?
O3 C1 C8 117.4(8) . . ?
O9 C1 O3 122.9(9) . . ?
O9 C1 C8 119.7(9) . . ?
O21 C2 C10 116.3(10) . . ?
O28 C2 O21 124.2(9) . . ?
O28 C2 C10 119.5(10) . . ?
O25 C3 C17 110.8(8) . . ?
O25 C3 C35 107.4(9) . . ?
C35 C3 C17 114.3(10) . . ?
O11 C4 C27 117.6(11) . . ?
O41 C4 O11 123.6(11) . . ?
O41 C4 C27 118.7(10) . . ?
O30 C5 O39 123.0(11) . . ?
O30 C5 C18 117.9(10) . . ?
O39 C5 C18 119.0(9) . . ?
O16 C6 C14 108.7(8) . . ?
O16 C6 C19 109.3(9) . . ?
C19 C6 C14 113.9(10) . . ?
O34 C7 C44 116.9(10) . . ?
O43 C7 O34 124.8(10) . . ?
O43 C7 C44 118.3(12) . . ?
O51 C9 C46 110.7(10) . . ?
O51 C9 C61 108.3(12) . . ?
C61 C9 C46 113.4(12) . . ?
O38 C11 C33 110.3(10) . . ?
O38 C11 C45 108.8(9) . . ?
C33 C11 C45 113.9(11) . . ?
O46 C12 C36 112.6(10) . . ?
O46 C12 C42 110.1(10) . . ?
C36 C12 C42 114.4(10) . . ?
O44 C13 C34 110.0(10) . . ?
O44 C13 C51 107.6(11) . . ?
C34 C13 C51 113.3(11) . . ?
O36 C15 C57 108.3(10) . . ?
O36 C15 C69 108.4(12) . . ?
C69 C15 C57 116.8(13) . . ?
O14 C16 C63 108.9(11) . . ?
C56 C16 O14 109.4(12) . . ?
C56 C16 C63 110.8(12) . . ?
O45 C20 C22 109.2(12) . . ?
O45 C20 C39 112.9(10) . . ?
C39 C20 C22 110.7(11) . . ?
O50 C21 C52 110.4(12) . . ?
O50 C21 C59 108.0(11) . . ?
C52 C21 C59 110.7(11) . . ?
O33 C23 C38 108.5(10) . . ?
O33 C23 C43 110.3(11) . . ?
C43 C23 C38 115.6(10) . . ?
O53 C24 O54 125.8(13) . . ?
O53 C24 C40 117.1(13) . . ?
O54 C24 C40 117.1(11) . . ?
O52 C25 C55 118.2(15) . . ?
O55 C25 O52 124.5(13) . . ?
O55 C25 C55 117.4(13) . . ?
O31 C26 C30 109.0(10) . . ?
O31 C26 C50 110.1(11) . . ?
C50 C26 C30 114.3(10) . . ?
O23 C28 C29 110.7(9) . . ?
O23 C28 C58 108.4(11) . . ?
C29 C28 C58 111.8(11) . . ?
O56 C32 C67 115.0(14) . . ?
O57 C32 O56 125.7(15) . . ?
O57 C32 C67 119.2(14) . . ?
O48 C37 C49 113.2(10) . . ?
O48 C37 C60 110.1(12) . . ?
C60 C37 C49 112.8(11) . . ?
O49 C41 C54 112.0(11) . . ?
O49 C41 C65 108.7(12) . . ?
O49 C41 C145 111.5(18) . . ?
C54 C41 C65 105.9(13) . . ?
C54 C41 C145 136.4(18) . . ?
O40 C53 C31 106.3(10) . . ?
O40 C53 C70 109.7(11) . . ?
C31 C53 C70 109.7(13) . . ?
O47 C62 C64 105.6(14) . . ?
O47 C62 C66 108.4(15) . . ?
C66 C62 C64 114.6(16) . . ?
O13 C68 C47 108.5(16) . . ?
O13 C68 C48 105.2(15) . . ?
C47 C68 C48 112.2(17) . . ?
O89 Cu4 O91 81.5(3) . . ?
O89 Cu4 O112 97.8(3) . . ?
O89 Cu4 O113 163.0(4) . . ?
O91 Cu4 O113 88.5(3) . . ?
O112 Cu4 O91 171.2(4) . . ?
O112 Cu4 O113 94.1(4) . . ?
O105 Cu5 O95 78.9(3) . . ?
O105 Cu5 O109 96.5(4) . . ?
O105 Cu5 O114 168.4(4) . . ?
O109 Cu5 O95 173.9(4) . . ?
O109 Cu5 O114 88.4(4) . . ?
O114 Cu5 O95 96.8(3) . . ?
O60 Ti17 O58 75.8(2) . . ?
O60 Ti17 O61 85.5(3) . . ?
O61 Ti17 O58 88.5(2) . . ?
O62 Ti17 O58 81.6(2) . . ?
O62 Ti17 O60 156.2(2) . . ?
O62 Ti17 O61 86.8(3) . . ?
O62 Ti17 O66 90.6(3) . . ?
O66 Ti17 O58 77.2(2) . . ?
O66 Ti17 O60 91.3(3) . . ?
O66 Ti17 O61 165.7(2) . . ?
O67 Ti17 O58 167.9(3) . . ?
O67 Ti17 O60 95.7(3) . . ?
O67 Ti17 O61 99.6(3) . . ?
O67 Ti17 O62 107.7(3) . . ?
O67 Ti17 O66 94.6(3) . . ?
O60 Cu6 O59 111.8(3) . . ?
O64 Cu6 O59 112.4(3) . . ?
O64 Cu6 O60 112.8(3) . . ?
O64 Cu6 O65 104.0(3) . . ?
O65 Cu6 O59 107.3(3) . . ?
O65 Cu6 O60 108.0(3) . . ?
O58 Ti18 O76 76.5(3) . . ?
O60 Ti18 O58 77.3(2) . . ?
O60 Ti18 O76 84.8(2) . . ?
O69 Ti18 O58 98.3(3) . . ?
O69 Ti18 O60 99.4(3) . . ?
O69 Ti18 O71 92.8(3) . . ?
O69 Ti18 O76 172.5(3) . . ?
O69 Ti18 O79 98.1(3) . . ?
O71 Ti18 O58 87.5(2) . . ?
O71 Ti18 O60 161.7(3) . . ?
O71 Ti18 O76 81.7(3) . . ?
O79 Ti18 O58 161.5(3) . . ?
O79 Ti18 O60 91.6(3) . . ?
O79 Ti18 O71 100.2(3) . . ?
O79 Ti18 O76 87.9(3) . . ?
O59 Ti19 O72 75.4(2) . . ?
O63 Ti19 O59 154.4(3) . . ?
O63 Ti19 O68 90.2(3) . . ?
O63 Ti19 O72 80.1(3) . . ?
O63 Ti19 O73 86.5(3) . . ?
O68 Ti19 O59 91.4(2) . . ?
O68 Ti19 O72 77.1(3) . . ?
O68 Ti19 O73 164.5(3) . . ?
O73 Ti19 O59 85.3(2) . . ?
O73 Ti19 O72 87.4(3) . . ?
O75 Ti19 O59 95.1(3) . . ?
O75 Ti19 O63 110.0(3) . . ?
O75 Ti19 O68 97.8(3) . . ?
O75 Ti19 O72 168.9(2) . . ?
O75 Ti19 O73 97.6(3) . . ?
O59 Ti20 O70 85.6(3) . . ?
O59 Ti20 O97 164.9(3) . . ?
O67 Ti20 O59 90.1(3) . . ?
O67 Ti20 O70 85.8(3) . . ?
O67 Ti20 O72 162.6(3) . . ?
O67 Ti20 O97 96.0(3) . . ?
O72 Ti20 O59 79.9(3) . . ?
O72 Ti20 O70 79.3(3) . . ?
O72 Ti20 O97 90.6(3) . . ?
O86 Ti20 O59 101.1(3) . . ?
O86 Ti20 O67 94.9(3) . . ?
O86 Ti20 O70 173.2(3) . . ?
O86 Ti20 O72 100.9(3) . . ?
O86 Ti20 O97 92.2(3) . . ?
O97 Ti20 O70 81.0(3) . . ?
O58 Ti21 O62 77.2(2) . . ?
O74 Ti21 O58 84.0(2) . . ?
O74 Ti21 O62 80.9(3) . . ?
O77 Ti21 O58 77.6(3) . . ?
O77 Ti21 O62 88.0(3) . . ?
O77 Ti21 O74 160.2(3) . . ?
O82 Ti21 O58 97.5(3) . . ?
O82 Ti21 O62 167.0(3) . . ?
O82 Ti21 O74 86.7(3) . . ?
O82 Ti21 O77 102.7(3) . . ?
O82 Ti21 O90 98.4(3) . . ?
O90 Ti21 O58 163.8(3) . . ?
O90 Ti21 O62 86.5(3) . . ?
O90 Ti21 O74 93.9(3) . . ?
O90 Ti21 O77 101.8(3) . . ?
O58 Ti22 O77 76.2(3) . . ?
O58 Ti22 O78 84.8(2) . . ?
O58 Ti22 O91 139.4(2) . . ?
O66 Ti22 O58 80.5(3) . . ?
O66 Ti22 O77 98.3(3) . . ?
O66 Ti22 O78 165.1(3) . . ?
O66 Ti22 O91 71.2(2) . . ?
O76 Ti22 O58 81.7(3) . . ?
O76 Ti22 O66 94.8(3) . . ?
O76 Ti22 O77 152.0(3) . . ?
O76 Ti22 O78 80.8(2) . . ?
O76 Ti22 O91 72.6(3) . . ?
O77 Ti22 O78 80.2(2) . . ?
O77 Ti22 O91 135.2(3) . . ?
O78 Ti22 O91 120.2(3) . . ?
O89 Ti22 O58 150.5(3) . . ?
O89 Ti22 O66 110.1(3) . . ?
O89 Ti22 O76 123.0(3) . . ?
O89 Ti22 O77 75.0(3) . . ?
O89 Ti22 O78 84.0(3) . . ?
O89 Ti22 O91 68.9(2) . . ?
O66 Ti23 O65 86.8(2) . . ?
O70 Ti23 O65 83.9(3) . . ?
O70 Ti23 O66 95.9(3) . . ?
O70 Ti23 O91 160.0(3) . . ?
O70 Ti23 O95 82.4(3) . . ?
O91 Ti23 O65 76.1(3) . . ?
O91 Ti23 O66 82.1(3) . . ?
O91 Ti23 O95 93.8(3) . . ?
O92 Ti23 O65 172.2(3) . . ?
O92 Ti23 O66 98.7(3) . . ?
O92 Ti23 O70 100.9(3) . . ?
O92 Ti23 O91 99.1(3) . . ?
O92 Ti23 O95 97.8(3) . . ?
O95 Ti23 O65 76.6(3) . . ?
O95 Ti23 O66 163.5(3) . . ?
O75 Ti24 O64 86.1(2) . . ?
O75 Ti24 O80 88.1(3) . . ?
O75 Ti24 O87 98.3(3) . . ?
O75 Ti24 O93 159.3(3) . . ?
O80 Ti24 O64 88.6(3) . . ?
O80 Ti24 O87 167.2(2) . . ?
O81 Ti24 O64 169.7(3) . . ?
O81 Ti24 O75 99.9(3) . . ?
O81 Ti24 O80 99.9(3) . . ?
O81 Ti24 O87 90.0(3) . . ?
O81 Ti24 O93 98.4(3) . . ?
O87 Ti24 O64 80.8(2) . . ?
O93 Ti24 O64 77.3(2) . . ?
O93 Ti24 O80 79.4(3) . . ?
O93 Ti24 O87 91.2(3) . . ?
O68 Ti25 O70 93.2(3) . . ?
O68 Ti25 O72 79.0(3) . . ?
O68 Ti25 O83 97.1(3) . . ?
O68 Ti25 O95 74.5(3) . . ?
O68 Ti25 O100 163.8(3) . . ?
O70 Ti25 O72 78.3(3) . . ?
O70 Ti25 O83 148.5(3) . . ?
O70 Ti25 O95 72.7(3) . . ?
O70 Ti25 O100 78.3(3) . . ?
O72 Ti25 O95 139.1(3) . . ?
O72 Ti25 O100 85.8(3) . . ?
O83 Ti25 O72 74.6(3) . . ?
O83 Ti25 O95 138.9(3) . . ?
O83 Ti25 O100 83.9(3) . . ?
O100 Ti25 O95 115.0(3) . . ?
O105 Ti25 O68 109.0(3) . . ?
O105 Ti25 O70 128.6(3) . . ?
O105 Ti25 O72 149.8(3) . . ?
O105 Ti25 O83 75.5(3) . . ?
O105 Ti25 O95 69.9(3) . . ?
O105 Ti25 O100 87.0(3) . . ?
O76 Ti26 O65 85.0(2) . . ?
O76 Ti26 O88 90.8(3) . . ?
O76 Ti26 O91 85.7(3) . . ?
O76 Ti26 O94 157.6(3) . . ?
O88 Ti26 O65 90.4(3) . . ?
O88 Ti26 O94 79.2(3) . . ?
O91 Ti26 O65 75.9(3) . . ?
O91 Ti26 O88 166.1(3) . . ?
O91 Ti26 O94 99.3(3) . . ?
O94 Ti26 O65 75.2(3) . . ?
O106 Ti26 O65 168.8(4) . . ?
O106 Ti26 O76 101.8(3) . . ?
O106 Ti26 O88 98.3(4) . . ?
O106 Ti26 O91 95.6(4) . . ?
O106 Ti26 O94 99.4(3) . . ?
O68 Ti27 O65 86.2(2) . . ?
O80 Ti27 O65 90.0(3) . . ?
O80 Ti27 O68 90.2(3) . . ?
O94 Ti27 O65 76.4(3) . . ?
O94 Ti27 O68 160.5(3) . . ?
O94 Ti27 O80 81.0(3) . . ?
O94 Ti27 O95 101.6(3) . . ?
O95 Ti27 O65 76.4(3) . . ?
O95 Ti27 O68 82.6(3) . . ?
O95 Ti27 O80 164.9(3) . . ?
O98 Ti27 O65 168.7(3) . . ?
O98 Ti27 O68 100.4(3) . . ?
O98 Ti27 O80 99.0(3) . . ?
O98 Ti27 O94 98.2(3) . . ?
O98 Ti27 O95 95.3(3) . . ?
O77 Ti28 O104 162.1(3) . . ?
O89 Ti28 O77 78.7(3) . . ?
O89 Ti28 O104 83.3(3) . . ?
O99 Ti28 O77 100.9(3) . . ?
O99 Ti28 O89 122.0(3) . . ?
O99 Ti28 O104 88.9(3) . . ?
O103 Ti28 O77 99.9(3) . . ?
O103 Ti28 O89 126.4(4) . . ?
O103 Ti28 O99 110.9(4) . . ?
O103 Ti28 O104 90.3(3) . . ?
O79 Ti29 O64 89.4(3) . . ?
O79 Ti29 O84 99.3(3) . . ?
O79 Ti29 O88 92.2(3) . . ?
O79 Ti29 O93 159.9(3) . . ?
O84 Ti29 O64 79.9(3) . . ?
O84 Ti29 O93 89.2(3) . . ?
O88 Ti29 O64 89.2(3) . . ?
O88 Ti29 O84 164.0(3) . . ?
O88 Ti29 O93 76.5(3) . . ?
O93 Ti29 O64 74.1(2) . . ?
O102 Ti29 O64 165.3(3) . . ?
O102 Ti29 O79 103.2(3) . . ?
O102 Ti29 O84 90.4(3) . . ?
O102 Ti29 O88 97.8(3) . . ?
O102 Ti29 O93 94.9(3) . . ?
O72 Ti30 O63 76.6(2) . . ?
O83 Ti30 O63 86.0(3) . . ?
O83 Ti30 O72 76.5(3) . . ?
O83 Ti30 O85 159.1(3) . . ?
O85 Ti30 O63 81.0(3) . . ?
O85 Ti30 O72 84.6(3) . . ?
O96 Ti30 O63 90.5(3) . . ?
O96 Ti30 O72 166.8(3) . . ?
O96 Ti30 O83 99.9(3) . . ?
O96 Ti30 O85 96.5(3) . . ?
O101 Ti30 O63 166.2(3) . . ?
O101 Ti30 O72 94.3(3) . . ?
O101 Ti30 O83 102.1(3) . . ?
O101 Ti30 O85 87.9(3) . . ?
O101 Ti30 O96 98.9(3) . . ?
O80 Ti31 O93 82.5(3) . . ?
O80 Ti31 O94 81.5(3) . . ?
O88 Ti31 O80 115.8(3) . . ?
O88 Ti31 O93 83.8(3) . . ?
O88 Ti31 O94 81.6(3) . . ?
O93 Ti31 O94 150.9(3) . . ?
O111 Ti31 O80 120.2(3) . . ?
O111 Ti31 O88 123.9(3) . . ?
O111 Ti31 O93 105.5(4) . . ?
O111 Ti31 O94 103.5(4) . . ?
O83 Ti32 O105 79.1(3) . . ?
O83 Ti32 O108 164.1(3) . . ?
O105 Ti32 O108 85.1(3) . . ?
O107 Ti32 O83 99.5(3) . . ?
O107 Ti32 O105 121.1(4) . . ?
O107 Ti32 O108 87.1(4) . . ?
O110 Ti32 O83 99.8(4) . . ?
O110 Ti32 O105 123.3(4) . . ?
O110 Ti32 O107 115.1(4) . . ?
O110 Ti32 O108 90.2(4) . . ?
Ti18 O58 Ti17 101.4(2) . . ?
Ti18 O58 Ti21 149.5(3) . . ?
Ti21 O58 Ti17 97.8(3) . . ?
Ti22 O58 Ti17 97.2(2) . . ?
Ti22 O58 Ti18 100.0(3) . . ?
Ti22 O58 Ti21 100.8(3) . . ?
Cu6 O59 Ti19 117.3(3) . . ?
Cu6 O59 Ti20 123.4(3) . . ?
Ti20 O59 Ti19 102.7(3) . . ?
Ti17 O60 Ti18 104.7(2) . . ?
Cu6 O60 Ti17 117.4(3) . . ?
Cu6 O60 Ti18 122.8(3) . . ?
C72 O61 Ti17 127.2(6) . . ?
Ti17 O62 Ti21 101.7(3) . . ?
C74 O62 Ti17 130.0(5) . . ?
C74 O62 Ti21 127.6(5) . . ?
Ti19 O63 Ti30 104.2(3) . . ?
C80 O63 Ti19 130.0(6) . . ?
C80 O63 Ti30 125.5(6) . . ?
Cu6 O64 Ti24 126.6(3) . . ?
Cu6 O64 Ti29 122.7(3) . . ?
Ti24 O64 Ti29 99.4(3) . . ?
Cu6 O65 Ti23 121.4(3) . . ?
Cu6 O65 Ti26 121.7(3) . . ?
Cu6 O65 Ti27 122.8(3) . . ?
Ti23 O65 Ti26 94.5(2) . . ?
Ti23 O65 Ti27 94.6(3) . . ?
Ti27 O65 Ti26 94.6(2) . . ?
Ti22 O66 Ti17 105.0(3) . . ?
Ti22 O66 Ti23 112.2(3) . . ?
Ti23 O66 Ti17 135.2(3) . . ?
Ti17 O67 Ti20 151.5(4) . . ?
Ti19 O68 Ti27 137.1(4) . . ?
Ti25 O68 Ti19 107.9(3) . . ?
Ti25 O68 Ti27 107.7(3) . . ?
C78 O69 Ti18 143.7(7) . . ?
Ti23 O70 Ti20 145.3(3) . . ?
Ti23 O70 Ti25 109.7(3) . . ?
Ti25 O70 Ti20 102.1(3) . . ?
C71 O71 Ti18 130.8(7) . . ?
Ti20 O72 Ti19 101.5(3) . . ?
Ti20 O72 Ti25 99.7(3) . . ?
Ti20 O72 Ti30 150.5(4) . . ?
Ti25 O72 Ti19 96.0(3) . . ?
Ti25 O72 Ti30 100.8(3) . . ?
Ti30 O72 Ti19 97.2(2) . . ?
C75 O73 Ti19 130.1(7) . . ?
C72 O74 Ti21 133.2(6) . . ?
Ti19 O75 Ti24 148.3(4) . . ?
Ti22 O76 Ti18 101.2(3) . . ?
Ti26 O76 Ti18 144.8(3) . . ?
Ti26 O76 Ti22 110.0(3) . . ?
Ti21 O77 Ti22 105.4(3) . . ?
Ti28 O77 Ti21 152.9(3) . . ?
Ti28 O77 Ti22 100.0(3) . . ?
C71 O78 Ti22 129.3(6) . . ?
Ti18 O79 Ti29 153.1(4) . . ?
Ti27 O80 Ti24 144.8(4) . . ?
Ti31 O80 Ti24 98.7(3) . . ?
Ti31 O80 Ti27 99.9(3) . . ?
C98 O81 Ti24 151.2(8) . . ?
C81 O82 Ti21 137.8(7) . . ?
Ti30 O83 Ti25 108.2(3) . . ?
Ti32 O83 Ti25 100.4(3) . . ?
Ti32 O83 Ti30 151.4(3) . . ?
C73 O84 Ti29 131.1(7) . . ?
C75 O85 Ti30 134.0(7) . . ?
C119 O86 Ti20 161.6(12) . . ?
C141 O86 Ti20 135.6(12) . . ?
C73 O87 Ti24 131.9(7) . . ?
Ti26 O88 Ti29 139.5(4) . . ?
Ti31 O88 Ti26 101.8(4) . . ?
Ti31 O88 Ti29 101.7(3) . . ?
Ti22 O89 Cu4 115.2(3) . . ?
Ti28 O89 Cu4 132.7(4) . . ?
Ti28 O89 Ti22 106.0(3) . . ?
C88 O90 Ti21 143.6(7) . . ?
Cu4 O91 Ti22 94.3(2) . . ?
Cu4 O91 Ti23 116.9(4) . . ?
Cu4 O91 Ti26 128.8(4) . . ?
Ti23 O91 Ti22 94.2(3) . . ?
Ti26 O91 Ti22 90.2(3) . . ?
Ti26 O91 Ti23 113.5(3) . . ?
C116 O92 Ti23 169.9(7) . . ?
Ti24 O93 Ti29 106.2(3) . . ?
Ti31 O93 Ti24 99.2(3) . . ?
Ti31 O93 Ti29 97.6(3) . . ?
Ti26 O94 Ti31 97.2(3) . . ?
Ti27 O94 Ti26 112.2(3) . . ?
Ti27 O94 Ti31 97.6(3) . . ?
Cu5 O95 Ti23 135.4(4) . . ?
Cu5 O95 Ti25 96.6(3) . . ?
Ti23 O95 Ti25 93.8(3) . . ?
Ti27 O95 Cu5 110.0(3) . . ?
Ti27 O95 Ti23 112.3(3) . . ?
Ti27 O95 Ti25 94.5(3) . . ?
C112 O96 Ti30 139.9(8) . . ?
C76 O97 Ti20 127.9(8) . . ?
C86 O98 Ti27 144.8(8) . . ?
C115 O99 Ti28 137.5(9) . . ?
C150 O99 Ti28 135(3) . . ?
C76 O100 Ti25 128.3(7) . . ?
C105 O101 Ti30 153.5(8) . . ?
C104 O102 Ti29 148.6(6) . . ?
C97 O103 Ti28 150.0(8) . . ?
C84 O104 Ti28 143.0(8) . . ?
Ti25 O105 Cu5 114.6(4) . . ?
Ti32 O105 Cu5 133.3(4) . . ?
Ti32 O105 Ti25 104.9(4) . . ?
C136 O106 Ti26 164.5(16) . . ?
C144 O106 Ti26 131.8(13) . . ?
C99 O107 Ti32 139.4(8) . . ?
C95 O108 Ti32 142.4(7) . . ?
C95 O109 Cu5 128.6(8) . . ?
C133 O110 Ti32 143.4(14) . . ?
C147 O110 Ti32 147.1(15) . . ?
C131 O111 Ti31 159.3(13) . . ?
C143 O111 Ti31 152.7(15) . . ?
C84 O112 Cu4 127.1(8) . . ?
C123 O113 Cu4 126.8(11) . . ?
C123 O114 Cu5 122.9(10) . . ?
O71 C71 C77 116.6(10) . . ?
O78 C71 O71 123.8(9) . . ?
O78 C71 C77 119.5(10) . . ?
O61 C72 C92 117.0(9) . . ?
O74 C72 O61 125.0(10) . . ?
O74 C72 C92 118.0(8) . . ?
O84 C73 C82 116.5(9) . . ?
O87 C73 O84 123.8(11) . . ?
O87 C73 C82 119.6(9) . . ?
O62 C74 C94 110.0(9) . . ?
O62 C74 C96 110.2(10) . . ?
C96 C74 C94 112.7(10) . . ?
O73 C75 C85 117.9(10) . . ?
O85 C75 O73 122.3(10) . . ?
O85 C75 C85 119.8(10) . . ?
O97 C76 O100 125.3(11) . . ?
O97 C76 C93 116.6(12) . . ?
O100 C76 C93 118.1(12) . . ?
O69 C78 C90 107.9(8) . . ?
O69 C78 C102 109.2(9) . . ?
C102 C78 C90 113.5(10) . . ?
O63 C80 C83 110.4(8) . . ?
O63 C80 C89 108.3(9) . . ?
C89 C80 C83 112.6(10) . . ?
O82 C81 C79 109.4(8) . . ?
O82 C81 C87 108.8(10) . . ?
C79 C81 C87 113.0(9) . . ?
O104 C84 O112 126.0(11) . . ?
O104 C84 C91 118.9(11) . . ?
O112 C84 C91 115.0(12) . . ?
O98 C86 C100 108.4(11) . . ?
O98 C86 C110 110.8(10) . . ?
C110 C86 C100 112.1(10) . . ?
O90 C88 C103 109.1(10) . . ?
O90 C88 C114 108.5(9) . . ?
C103 C88 C114 114.8(11) . . ?
O108 C95 O109 124.8(11) . . ?
O108 C95 C111 117.6(11) . . ?
O109 C95 C111 117.6(12) . . ?
O103 C97 C126 110.1(12) . . ?
O103 C97 C129 106.0(12) . . ?
C126 C97 C129 112.6(12) . . ?
O81 C98 C125 110.6(11) . . ?
O81 C98 C127 112.3(11) . . ?
C127 C98 C125 115.7(12) . . ?
O107 C99 C101 110.0(10) . . ?
O107 C99 C107 110.2(12) . . ?
C101 C99 C107 113.9(10) . . ?
O102 C104 C118 109.1(11) . . ?
O102 C104 C120 109.2(13) . . ?
C120 C104 C118 112.5(11) . . ?
O101 C105 C106 111.3(11) . . ?
O101 C105 C108 108.1(12) . . ?
C106 C105 C108 113.5(12) . . ?
O96 C112 C139 109.3(13) . . ?
O96 C112 C140 104.4(13) . . ?
C139 C112 C140 98.1(14) . . ?
O99 C115 C121 111.3(14) . . ?
O99 C115 C134 102.2(14) . . ?
C121 C115 C134 111.4(15) . . ?
O92 C116 C113 106.5(11) . . ?
O92 C116 C117 112.1(10) . . ?
C113 C116 C117 115.2(13) . . ?
O86 C119 C122 113.0(17) . . ?
O86 C119 C128 112.8(19) . . ?
C122 C119 C128 115.9(18) . . ?
O113 C123 C130 113.5(12) . . ?
O114 C123 O113 120.4(16) . . ?
O114 C123 C130 126.1(16) . . ?
O111 C131 C132 105.9(18) . . ?
C109 C131 O111 108.7(18) . . ?
C109 C131 C132 122(2) . . ?
O110 C133 C138 113(2) . . ?
O110 C133 C149 104(2) . . ?
C138 C133 C149 112(3) . . ?
O106 C136 C135 116.7(18) . . ?
O106 C136 C137 109(2) . . ?
C135 C136 C137 132(2) . . ?
C122 C141 O86 109.0(18) . . ?
C128 C141 O86 111.3(19) . . ?
C128 C141 C122 128(2) . . ?
O13 C142 C47 102.9(16) . . ?
O13 C142 C48 109.2(17) . . ?
C48 C142 C47 107.7(15) . . ?
O111 C143 C109 100.9(19) . . ?
O111 C143 C132 104.9(17) . . ?
C132 C143 C109 114.5(19) . . ?
O106 C144 C135 87.1(17) . . ?
C137 C144 O106 102.1(18) . . ?
C137 C144 C135 113(2) . . ?
O47 C146 C64 105(2) . . ?
O47 C146 C66 106(2) . . ?
C64 C146 C66 110.6(15) . . ?
O110 C147 C124 107(3) . . ?
O110 C147 C148 108(2) . . ?
C124 C147 C148 109(3) . . ?
C121 C150 O99 105(5) . . ?
C121 C150 C134 109(5) . . ?
C134 C150 O99 97(4) . . ?

loop_
_geom_bond_atom_site_label_1
_geom_bond_atom_site_label_2
_geom_bond_distance
_geom_bond_site_symmetry_2
_geom_bond_publ_flag
Cu1 O24 1.952(7) . ?
Cu1 O35 1.904(8) . ?
Cu1 O52 1.922(8) . ?
Cu1 O57 2.040(11) . ?
Cu2 O37 1.915(7) . ?
Cu2 O42 1.940(7) . ?
Cu2 O53 1.914(8) . ?
Cu2 O56 2.059(10) . ?
Ti1 O2 2.113(6) . ?
Ti1 O3 2.028(7) . ?
Ti1 O4 1.915(6) . ?
Ti1 O7 1.989(7) . ?
Ti1 O12 1.951(6) . ?
Ti1 O25 1.771(6) . ?
Cu3 O2 1.765(7) . ?
Cu3 O6 1.804(6) . ?
Cu3 O8 1.815(7) . ?
Cu3 O10 1.838(6) . ?
Ti2 O1 1.986(7) . ?
Ti2 O2 2.117(6) . ?
Ti2 O9 2.043(7) . ?
Ti2 O12 2.068(6) . ?
Ti2 O14 1.785(7) . ?
Ti2 O22 1.808(6) . ?
Ti3 O4 1.748(7) . ?
Ti3 O10 2.016(6) . ?
Ti3 O11 2.019(7) . ?
Ti3 O16 1.918(6) . ?
Ti3 O17 1.950(7) . ?
Ti3 O19 2.132(6) . ?
Ti4 O1 1.876(6) . ?
Ti4 O5 1.994(7) . ?
Ti4 O7 1.907(6) . ?
Ti4 O12 1.909(7) . ?
Ti4 O38 1.761(7) . ?
Ti5 O5 1.930(6) . ?
Ti5 O7 1.957(7) . ?
Ti5 O8 2.228(6) . ?
Ti5 O13 1.773(7) . ?
Ti5 O17 1.985(7) . ?
Ti5 O24 1.950(7) . ?
Ti6 O6 2.029(6) . ?
Ti6 O18 2.027(7) . ?
Ti6 O21 2.018(6) . ?
Ti6 O22 1.833(6) . ?
Ti6 O23 1.763(7) . ?
Ti6 O26 2.141(7) . ?
Ti7 O6 2.035(6) . ?
Ti7 O18 2.114(6) . ?
Ti7 O20 1.971(7) . ?
Ti7 O30 2.026(7) . ?
Ti7 O32 1.739(6) . ?
Ti7 O36 1.921(6) . ?
Ti8 O1 1.980(6) . ?
Ti8 O5 1.988(6) . ?
Ti8 O8 2.225(6) . ?
Ti8 O26 1.920(7) . ?
Ti8 O33 1.754(7) . ?
Ti8 O42 1.912(7) . ?
Ti9 O8 2.196(6) . ?
Ti9 O15 1.913(7) . ?
Ti9 O20 1.965(6) . ?
Ti9 O24 1.969(6) . ?
Ti9 O40 1.754(7) . ?
Ti9 O42 1.946(7) . ?
Ti10 O10 2.026(7) . ?
Ti10 O15 2.017(7) . ?
Ti10 O19 1.951(6) . ?
Ti10 O31 1.770(8) . ?
Ti10 O32 1.931(6) . ?
Ti10 O34 2.023(7) . ?
Ti11 O15 1.944(6) . ?
Ti11 O17 1.927(7) . ?
Ti11 O19 2.087(7) . ?
Ti11 O24 2.278(7) . ?
Ti11 O27 2.028(6) . ?
Ti11 O35 1.914(7) . ?
Ti11 O43 2.106(7) . ?
Ti12 O18 2.012(7) . ?
Ti12 O20 1.932(7) . ?
Ti12 O26 1.871(7) . ?
Ti12 O28 2.141(6) . ?
Ti12 O29 2.054(6) . ?
Ti12 O37 1.881(7) . ?
Ti12 O42 2.570(7) . ?
Ti13 O16 2.124(7) . ?
Ti13 O19 2.101(6) . ?
Ti13 O27 1.903(8) . ?
Ti13 O41 2.079(8) . ?
Ti13 O45 1.796(8) . ?
Ti13 O46 1.799(6) . ?
Ti14 O18 2.070(6) . ?
Ti14 O29 1.912(8) . ?
Ti14 O36 2.134(7) . ?
Ti14 O39 2.072(8) . ?
Ti14 O44 1.794(7) . ?
Ti14 O47 1.786(8) . ?
Ti15 O29 1.891(8) . ?
Ti15 O37 1.912(7) . ?
Ti15 O48 1.791(8) . ?
Ti15 O50 1.764(7) . ?
Ti15 O54 2.065(10) . ?
Ti16 O27 1.926(8) . ?
Ti16 O35 1.887(6) . ?
Ti16 O49 1.777(7) . ?
Ti16 O51 1.743(8) . ?
Ti16 O55 2.074(11) . ?
O3 C1 1.273(11) . ?
O9 C1 1.257(10) . ?
O11 C4 1.290(11) . ?
O13 C68 1.48(2) . ?
O13 C142 1.45(2) . ?
O14 C16 1.432(13) . ?
O16 C6 1.449(11) . ?
O21 C2 1.279(12) . ?
O23 C28 1.413(13) . ?
O25 C3 1.429(11) . ?
O28 C2 1.249(12) . ?
O30 C5 1.268(11) . ?
O31 C26 1.428(13) . ?
O33 C23 1.416(13) . ?
O34 C7 1.277(13) . ?
O36 C15 1.434(13) . ?
O38 C11 1.426(13) . ?
O39 C5 1.276(12) . ?
O40 C53 1.452(15) . ?
O41 C4 1.248(13) . ?
O43 C7 1.254(13) . ?
O44 C13 1.430(12) . ?
O45 C20 1.420(14) . ?
O46 C12 1.406(12) . ?
O47 C62 1.47(2) . ?
O47 C146 1.47(4) . ?
O48 C37 1.396(14) . ?
O49 C41 1.424(12) . ?
O50 C21 1.372(13) . ?
O51 C9 1.401(13) . ?
O52 C25 1.278(16) . ?
O53 C24 1.251(13) . ?
O54 C24 1.257(15) . ?
O55 C25 1.258(17) . ?
O56 C32 1.229(15) . ?
O57 C32 1.210(13) . ?
C1 C8 1.478(13) . ?
C2 C10 1.487(14) . ?
C3 C17 1.486(14) . ?
C3 C35 1.481(15) . ?
C4 C27 1.468(16) . ?
C5 C18 1.473(15) . ?
C6 C14 1.513(15) . ?
C6 C19 1.487(15) . ?
C7 C44 1.498(15) . ?
C9 C46 1.495(18) . ?
C9 C61 1.490(18) . ?
C11 C33 1.483(17) . ?
C11 C45 1.509(15) . ?
C12 C36 1.503(16) . ?
C12 C42 1.507(17) . ?
C13 C34 1.456(17) . ?
C13 C51 1.529(17) . ?
C15 C57 1.524(18) . ?
C15 C69 1.48(2) . ?
C16 C56 1.420(18) . ?
C16 C63 1.459(18) . ?
C20 C22 1.517(16) . ?
C20 C39 1.485(18) . ?
C21 C52 1.503(19) . ?
C21 C59 1.556(16) . ?
C23 C38 1.516(17) . ?
C23 C43 1.462(17) . ?
C24 C40 1.496(18) . ?
C25 C55 1.475(18) . ?
C26 C30 1.507(16) . ?
C26 C50 1.497(16) . ?
C28 C29 1.503(15) . ?
C28 C58 1.514(18) . ?
C31 C53 1.536(17) . ?
C32 C67 1.469(19) . ?
C37 C49 1.488(15) . ?
C37 C60 1.467(19) . ?
C41 C54 1.434(18) . ?
C41 C65 1.57(2) . ?
C41 C145 1.530(10) . ?
C47 C68 1.50(3) . ?
C47 C142 1.63(3) . ?
C48 C68 1.55(3) . ?
C48 C142 1.50(3) . ?
C53 C70 1.54(2) . ?
C62 C64 1.503(16) . ?
C62 C66 1.494(16) . ?
C64 C146 1.523(10) . ?
C66 C146 1.546(10) . ?
Cu4 O89 1.904(7) . ?
Cu4 O91 1.911(7) . ?
Cu4 O112 1.908(8) . ?
Cu4 O113 1.923(9) . ?
Cu5 O95 1.951(7) . ?
Cu5 O105 1.906(8) . ?
Cu5 O109 1.922(8) . ?
Cu5 O114 1.948(10) . ?
Ti17 O58 2.104(6) . ?
Ti17 O60 2.019(6) . ?
Ti17 O61 2.028(7) . ?
Ti17 O62 1.926(6) . ?
Ti17 O66 1.971(7) . ?
Ti17 O67 1.752(6) . ?
Cu6 O59 1.826(6) . ?
Cu6 O60 1.824(6) . ?
Cu6 O64 1.761(6) . ?
Cu6 O65 1.816(7) . ?
Ti18 O58 2.030(6) . ?
Ti18 O60 2.023(6) . ?
Ti18 O69 1.775(7) . ?
Ti18 O71 2.011(6) . ?
Ti18 O76 2.108(7) . ?
Ti18 O79 1.819(6) . ?
Ti19 O59 2.028(6) . ?
Ti19 O63 1.908(6) . ?
Ti19 O68 1.953(7) . ?
Ti19 O72 2.134(7) . ?
Ti19 O73 2.012(7) . ?
Ti19 O75 1.739(7) . ?
Ti20 O59 2.018(6) . ?
Ti20 O67 1.911(6) . ?
Ti20 O70 2.030(7) . ?
Ti20 O72 1.944(6) . ?
Ti20 O86 1.775(7) . ?
Ti20 O97 2.027(7) . ?
Ti21 O58 2.084(6) . ?
Ti21 O62 2.138(6) . ?
Ti21 O74 2.082(7) . ?
Ti21 O77 1.919(7) . ?
Ti21 O82 1.791(6) . ?
Ti21 O90 1.802(7) . ?
Ti22 O58 2.015(6) . ?
Ti22 O66 1.924(6) . ?
Ti22 O76 1.900(7) . ?
Ti22 O77 2.051(7) . ?
Ti22 O78 2.131(6) . ?
Ti22 O89 1.895(7) . ?
Ti22 O91 2.436(7) . ?
Ti23 O65 2.198(7) . ?
Ti23 O66 1.967(6) . ?
Ti23 O70 1.910(6) . ?
Ti23 O91 1.949(7) . ?
Ti23 O92 1.763(8) . ?
Ti23 O95 1.954(6) . ?
Ti24 O64 2.102(6) . ?
Ti24 O75 1.918(7) . ?
Ti24 O80 1.973(7) . ?
Ti24 O81 1.764(6) . ?
Ti24 O87 2.008(7) . ?
Ti24 O93 1.952(7) . ?
Ti25 O68 1.922(7) . ?
Ti25 O70 1.930(6) . ?
Ti25 O72 2.084(7) . ?
Ti25 O83 2.037(6) . ?
Ti25 O95 2.332(7) . ?
Ti25 O100 2.134(8) . ?
Ti25 O105 1.907(7) . ?
Ti26 O65 2.222(6) . ?
Ti26 O76 1.898(6) . ?
Ti26 O88 1.970(8) . ?
Ti26 O91 1.930(8) . ?
Ti26 O94 1.988(7) . ?
Ti26 O106 1.773(8) . ?
Ti27 O65 2.211(6) . ?
Ti27 O68 1.986(7) . ?
Ti27 O80 1.964(8) . ?
Ti27 O94 1.940(7) . ?
Ti27 O95 1.949(8) . ?
Ti27 O98 1.787(7) . ?
Ti28 O77 1.898(7) . ?
Ti28 O89 1.896(7) . ?
Ti28 O99 1.769(8) . ?
Ti28 O103 1.762(7) . ?
Ti28 O104 2.091(9) . ?
Ti29 O64 2.126(6) . ?
Ti29 O79 1.818(6) . ?
Ti29 O84 2.045(7) . ?
Ti29 O88 1.994(8) . ?
Ti29 O93 2.079(6) . ?
Ti29 O102 1.772(7) . ?
Ti30 O63 2.110(7) . ?
Ti30 O72 2.094(6) . ?
Ti30 O83 1.936(8) . ?
Ti30 O85 2.072(7) . ?
Ti30 O96 1.793(7) . ?
Ti30 O101 1.790(8) . ?
Ti31 O80 1.898(6) . ?
Ti31 O88 1.872(6) . ?
Ti31 O93 1.905(8) . ?
Ti31 O94 1.987(8) . ?
Ti31 O111 1.748(8) . ?
Ti32 O83 1.890(7) . ?
Ti32 O105 1.903(7) . ?
Ti32 O107 1.812(8) . ?
Ti32 O108 2.088(9) . ?
Ti32 O110 1.757(10) . ?
O61 C72 1.267(10) . ?
O62 C74 1.427(12) . ?
O63 C80 1.473(11) . ?
O69 C78 1.421(12) . ?
O71 C71 1.284(12) . ?
O73 C75 1.280(11) . ?
O74 C72 1.264(11) . ?
O78 C71 1.257(12) . ?
O81 C98 1.421(13) . ?
O82 C81 1.443(12) . ?
O84 C73 1.288(11) . ?
O85 C75 1.277(12) . ?
O86 C119 1.38(3) . ?
O86 C141 1.51(3) . ?
O87 C73 1.269(12) . ?
O90 C88 1.422(11) . ?
O92 C116 1.407(14) . ?
O96 C112 1.414(16) . ?
O97 C76 1.256(14) . ?
O98 C86 1.425(13) . ?
O99 C115 1.45(2) . ?
O99 C150 1.55(8) . ?
O100 C76 1.262(14) . ?
O101 C105 1.389(15) . ?
O102 C104 1.446(13) . ?
O103 C97 1.403(14) . ?
O104 C84 1.231(14) . ?
O106 C136 1.41(3) . ?
O106 C144 1.67(3) . ?
O107 C99 1.419(13) . ?
O108 C95 1.242(15) . ?
O109 C95 1.271(13) . ?
O110 C133 1.33(3) . ?
O110 C147 1.52(4) . ?
O111 C131 1.46(3) . ?
O111 C143 1.49(3) . ?
O112 C84 1.268(14) . ?
O113 C123 1.287(15) . ?
O114 C123 1.248(14) . ?
C71 C77 1.469(13) . ?
C72 C92 1.489(14) . ?
C73 C82 1.473(15) . ?
C74 C94 1.524(16) . ?
C74 C96 1.507(16) . ?
C75 C85 1.476(15) . ?
C76 C93 1.506(15) . ?
C78 C90 1.524(14) . ?
C78 C102 1.524(16) . ?
C79 C81 1.484(14) . ?
C80 C83 1.505(16) . ?
C80 C89 1.501(15) . ?
C81 C87 1.524(14) . ?
C84 C91 1.484(16) . ?
C86 C100 1.501(17) . ?
C86 C110 1.484(17) . ?
C88 C103 1.485(17) . ?
C88 C114 1.497(18) . ?
C95 C111 1.469(16) . ?
C97 C126 1.464(17) . ?
C97 C129 1.537(19) . ?
C98 C125 1.473(16) . ?
C98 C127 1.429(17) . ?
C99 C101 1.485(17) . ?
C99 C107 1.491(18) . ?
C104 C118 1.508(19) . ?
C104 C120 1.48(2) . ?
C105 C106 1.501(19) . ?
C105 C108 1.525(18) . ?
C109 C131 1.45(3) . ?
C109 C143 1.58(3) . ?
C112 C139 1.487(15) . ?
C112 C140 1.516(15) . ?
C113 C116 1.462(17) . ?
C115 C121 1.469(15) . ?
C115 C134 1.53(2) . ?
C116 C117 1.502(17) . ?
C119 C122 1.47(3) . ?
C119 C128 1.497(17) . ?
C121 C150 1.50(8) . ?
C122 C141 1.41(3) . ?
C123 C130 1.36(2) . ?
C124 C147 1.541(10) . ?
C128 C141 1.39(3) . ?
C131 C132 1.513(17) . ?
C132 C143 1.505(10) . ?
C133 C138 1.524(18) . ?
C133 C149 1.55(5) . ?
C134 C150 1.54(8) . ?
C135 C136 1.41(3) . ?
C135 C144 1.81(4) . ?
C136 C137 1.539(18) . ?
C137 C144 1.409(18) . ?
C147 C148 1.56(4) . ?

loop_
_smtbx_masks_void_nr
_smtbx_masks_void_average_x
_smtbx_masks_void_average_y
_smtbx_masks_void_average_z
_smtbx_masks_void_volume
_smtbx_masks_void_count_electrons
_smtbx_masks_void_content
1 0.000 0.000 0.000 76.7 0.0 ?
2 0.093 0.175 0.656 45.5 0.0 ?
3 -0.081 0.231 0.521 25.3 0.0 ?
4 -0.081 0.269 0.021 25.3 0.0 ?
5 0.093 0.325 0.156 45.5 0.0 ?
6 0.000 0.500 0.500 76.7 0.0 ?
7 -0.093 0.675 0.844 45.5 0.0 ?
8 0.081 0.731 0.979 25.3 0.0 ?
9 0.081 0.769 0.479 25.3 0.0 ?
10 -0.093 0.825 0.344 45.5 0.0 ?
11 0.166 0.223 0.491 11.3 0.0 ?
12 0.166 0.277 -0.009 11.3 0.0 ?
13 0.500 0.000 0.500 244.9 42.2 ?
14 0.500 0.500 0.000 244.9 42.2 ?
15 0.249 0.020 0.877 10.9 0.1 ?
16 0.249 0.480 0.377 10.9 0.1 ?
17 0.377 0.234 0.052 30.6 2.8 ?
18 0.377 0.266 0.552 30.6 2.8 ?
19 0.389 0.606 0.244 8.2 0.0 ?
20 0.389 0.894 0.744 8.2 0.0 ?
21 0.467 0.639 0.078 10.7 0.3 ?
22 0.467 0.861 0.578 10.7 0.4 ?
23 0.533 0.139 0.422 10.7 0.0 ?
24 0.533 0.361 0.922 10.7 0.0 ?
25 0.623 0.734 0.448 30.6 1.9 ?
26 0.623 0.766 0.948 30.6 2.0 ?
27 0.611 0.106 0.256 8.2 0.0 ?
28 0.611 0.394 0.756 8.2 0.0 ?
29 0.751 0.520 0.623 10.9 0.2 ?
30 0.751 0.980 0.123 10.9 0.2 ?
31 0.834 0.723 0.009 11.3 0.0 ?
32 0.834 0.777 0.509 11.3 0.0 ?
